data_7045649
loop_
_publ_author_name
'Maser, Leon'
'Herritsch, Jan'
'Langer, Robert'

_publ_section_title
;
 Carbodiphosphorane-based nickel pincer complexes and their (de)protonated
 analogues: dimerisation, ligand tautomers and proton affinities.
;
_journal_issue 31
_journal_name_full 'Dalton transactions (Cambridge, England : 2003)'
_journal_page_first 10544
_journal_page_last 10552
_journal_paper_doi 10.1039/c7dt04930g
_journal_volume 47
_journal_year 2018
_chemical_formula_moiety '3(C102 H84 Ni2 P8), C4 H8 O, 1.5(C6 H14)'
_chemical_formula_sum 'C319 H281 Ni6 O P24'
_chemical_formula_weight 5225.96
_space_group_crystal_system triclinic
_space_group_IT_number 2
_space_group_name_Hall '-P 1'
_space_group_name_H-M_alt 'P -1'
_symmetry_space_group_name_Hall '-P 1'
_symmetry_space_group_name_H-M 'P -1'
_atom_sites_solution_hydrogens mixed
_atom_sites_solution_primary dual
_audit_creation_date 2018-01-31
_audit_creation_method
;
Olex2 1.2
(compiled 2017.08.10 svn.r3458 for OlexSys, GUI svn.r5381)
;
_audit_update_record
;
2018-01-31 deposited with the CCDC.
2018-02-15 downloaded from the CCDC.
;
_cell_angle_alpha 91.13(3)
_cell_angle_beta 97.92(3)
_cell_angle_gamma 119.53(3)
_cell_formula_units_Z 1
_cell_length_a 14.102(3)
_cell_length_b 14.186(3)
_cell_length_c 39.126(8)
_cell_measurement_reflns_used 2000
_cell_measurement_temperature 100
_cell_measurement_theta_max 27.5
_cell_measurement_theta_min 1.0
_cell_volume 6710(3)
_computing_cell_refinement 'STOE X-AREA'
_computing_data_collection 'STOE X-AREA'
_computing_data_reduction 'STOE X-RED'
_computing_molecular_graphics 'Olex2 (Dolomanov et al., 2009)'
_computing_publication_material 'Olex2 (Dolomanov et al., 2009)'
_computing_structure_refinement 'ShelXL (Sheldrick, 2015)'
_computing_structure_solution 'ShelXT (Sheldrick, 2015)'
_diffrn_ambient_temperature 100.0
_diffrn_detector 'image plate'
_diffrn_measured_fraction_theta_full 0.992
_diffrn_measured_fraction_theta_max 0.982
_diffrn_measurement_device_type IPDS2
_diffrn_measurement_method '\w scans'
_diffrn_radiation_monochromator graphite
_diffrn_radiation_type MoK\a
_diffrn_radiation_wavelength 0.71073
_diffrn_reflns_av_R_equivalents 0.0695
_diffrn_reflns_av_unetI/netI 0.1364
_diffrn_reflns_Laue_measured_fraction_full 0.992
_diffrn_reflns_Laue_measured_fraction_max 0.982
_diffrn_reflns_limit_h_max 17
_diffrn_reflns_limit_h_min -17
_diffrn_reflns_limit_k_max 17
_diffrn_reflns_limit_k_min -15
_diffrn_reflns_limit_l_max 49
_diffrn_reflns_limit_l_min -49
_diffrn_reflns_number 80180
_diffrn_reflns_point_group_measured_fraction_full 0.992
_diffrn_reflns_point_group_measured_fraction_max 0.982
_diffrn_reflns_theta_full 26.000
_diffrn_reflns_theta_max 26.772
_diffrn_reflns_theta_min 1.585
_diffrn_source 'fine-focus sealed tube'
_exptl_absorpt_coefficient_mu 0.613
_exptl_absorpt_correction_T_max 0.9574
_exptl_absorpt_correction_T_min 0.8758
_exptl_absorpt_correction_type numerical
_exptl_crystal_colour brown
_exptl_crystal_colour_primary brown
_exptl_crystal_density_diffrn 1.293
_exptl_crystal_description plate
_exptl_crystal_F_000 2731
_exptl_crystal_size_max 0.189
_exptl_crystal_size_mid 0.178
_exptl_crystal_size_min 0.071
_refine_diff_density_max 1.045
_refine_diff_density_min -0.564
_refine_diff_density_rms 0.068
_refine_ls_extinction_method none
_refine_ls_goodness_of_fit_ref 0.842
_refine_ls_hydrogen_treatment mixed
_refine_ls_matrix_type full
_refine_ls_number_parameters 1584
_refine_ls_number_reflns 28059
_refine_ls_number_restraints 0
_refine_ls_restrained_S_all 0.842
_refine_ls_R_factor_all 0.1491
_refine_ls_R_factor_gt 0.0536
_refine_ls_shift/su_max 0.000
_refine_ls_shift/su_mean 0.000
_refine_ls_structure_factor_coef Fsqd
_refine_ls_weighting_details 'w=1/[\s^2^(Fo^2^)+(0.0566P)^2^] where P=(Fo^2^+2Fc^2^)/3'
_refine_ls_weighting_scheme calc
_refine_ls_wR_factor_gt 0.1098
_refine_ls_wR_factor_ref 0.1378
_reflns_Friedel_coverage 0.000
_reflns_number_gt 13130
_reflns_number_total 28059
_reflns_threshold_expression 'I > 2\s(I)'
_cod_data_source_file c7dt04930g2.cif
_cod_data_source_block abskorr
_cod_depositor_comments 'Adding full bibliography for 7045645--7045649.cif.'
_cod_database_code 7045649
_shelx_shelxl_version_number 2014/7
_shelx_space_group_comment
;
The symmetry employed for this shelxl refinement is uniquely defined
by the following loop, which should always be used as a source of
symmetry information in preference to the above space-group names.
They are only intended as comments.
;
_olex2_refinement_description
;
1. Fixed Uiso
 At 1.2 times of:
  All C(H) groups, All C(H,H) groups
 At 1.5 times of:
  All C(H,H,H) groups
2. Uiso/Uaniso restraints and constraints
Uanis(C04X) = Uanis(C04V) = Uanis(C04Z) = Uanis(O04Q) = Uanis(C04Y)
Uanis(C9) = Uanis(C7) = Uanis(C6) = Uanis(C8) = Uanis(C10) = Uanis(C11)
3. Others
 Fixed Sof: O04Q(0.5) C04V(0.5) H04P(0.5) H04Q(0.5) C04X(0.5) H04R(0.5)
 H04S(0.5) C04Y(0.5) H04T(0.5) H04U(0.5) C04Z(0.5) H04V(0.5) H04W(0.5) C6(0.75)
 H6A(0.75) H6B(0.75) C7(0.75) H7A(0.75) H7B(0.75) C8(0.75) H8A(0.75) H8B(0.75)
 C9(0.75) H9A(0.75) H9B(0.75) H9C(0.75) C10(0.75) H10A(0.75) H10B(0.75)
 C11(0.75) H11A(0.75) H11B(0.75) H11C(0.75)
4.a Secondary CH2 refined with riding coordinates:
 C04V(H04P,H04Q), C04X(H04R,H04S), C04Y(H04T,H04U), C04Z(H04V,H04W), C6(H6A,
 H6B), C7(H7A,H7B), C8(H8A,H8B), C10(H10A,H10B)
4.b Aromatic/amide H refined with riding coordinates:
 C00N(H00N), C00U(H00U), C00V(H00V), C00Y(H00Y), C010(H010), C011(H011),
 C014(H014), C015(H015), C017(H017), C018(H018), C01C(H01C), C01D(H01D),
 C01E(H01E), C01F(H01F), C01G(H01G), C01H(H01H), C01I(H01I), C01J(H01J),
 C01K(H01K), C01M(H01M), C01O(H01O), C01P(H01P), C01R(H01R), C01S(H01S),
 C01T(H01T), C01U(H01U), C01V(H01V), C01W(H01W), C01Y(H01Y), C01Z(H01Z),
 C022(H022), C023(H023), C024(H024), C025(H025), C026(H026), C027(H027),
 C028(H028), C029(H029), C02A(H02A), C02B(H02B), C02C(H02C), C02D(H02D),
 C02E(H02E), C02I(H02I), C02J(H02J), C02K(H02K), C02L(H02L), C02M(H02M),
 C02N(H02N), C02O(H02O), C02P(H02P), C02Q(H02Q), C02R(H02R), C02S(H02S),
 C02T(H02T), C02U(H02U), C02V(H02V), C02W(H02W), C02X(H02X), C02Y(H02Y),
 C02Z(H02Z), C030(H030), C031(H031), C032(H032), C033(H033), C034(H034),
 C035(H035), C036(H036), C037(H037), C038(H038), C039(H039), C03A(H03A),
 C03B(H03B), C03C(H03C), C03D(H03D), C03E(H03E), C03F(H03F), C03G(H03G),
 C03H(H03H), C03I(H03I), C03J(H03J), C03K(H03K), C03L(H03L), C03M(H03M),
 C03N(H03N), C03P(H03P), C03Q(H03Q), C03R(H03R), C03S(H03S), C03T(H03T),
 C03U(H03U), C03V(H03V), C03W(H03W), C03X(H03X), C03Y(H03Y), C03Z(H03Z),
 C040(H040), C041(H041), C042(H042), C043(H043), C044(H044), C045(H045),
 C046(H046), C047(H047), C048(H048), C04A(H04A), C04B(H04B), C04C(H04C),
 C04D(H04D), C04E(H04E), C04F(H04F), C04G(H04G), C04H(H04H), C04I(H04I),
 C04J(H04J), C04K(H04K), C04L(H04L), C04M(H04M), C04N(H04N), C04O(H04O)
4.c Idealised Me refined as rotating group:
 C9(H9A,H9B,H9C), C11(H11A,H11B,H11C)
;
_olex2_submission_special_instructions 'No special instructions were received'

loop_
_space_group_symop_operation_xyz
'x, y, z'
'-x, -y, -z'

loop_
_atom_site_label
_atom_site_type_symbol
_atom_site_fract_x
_atom_site_fract_y
_atom_site_fract_z
_atom_site_U_iso_or_equiv
_atom_site_adp_type
_atom_site_occupancy
_atom_site_site_symmetry_order
_atom_site_calc_flag
_atom_site_refinement_flags_posn
_atom_site_refinement_flags_occupancy
_atom_site_disorder_assembly
_atom_site_disorder_group
Ni01 Ni 0.12528(5) 0.14366(5) 0.48284(2) 0.03845(14) Uani 1 1 d . . . .
Ni02 Ni 0.23159(5) 0.65772(5) 0.20758(2) 0.04313(15) Uani 1 1 d . . . .
Ni03 Ni 0.40412(5) 0.85767(5) 0.13499(2) 0.04626(16) Uani 1 1 d . . . .
P004 P 0.01737(10) 0.08494(9) 0.42061(3) 0.0396(3) Uani 1 1 d . . . .
P005 P 0.29283(10) 0.28433(9) 0.49675(3) 0.0400(3) Uani 1 1 d . . . .
P006 P -0.06006(10) -0.11764(9) 0.46816(3) 0.0400(3) Uani 1 1 d . . . .
P007 P 0.28013(9) 0.23274(10) 0.42504(3) 0.0400(3) Uani 1 1 d . . . .
P008 P 0.09313(10) 0.48911(10) 0.20792(3) 0.0448(3) Uani 1 1 d . . . .
P009 P 0.07524(10) 0.59942(10) 0.26579(3) 0.0445(3) Uani 1 1 d . . . .
P00A P 0.33210(10) 0.89343(10) 0.17654(3) 0.0451(3) Uani 1 1 d . . . .
P00B P 0.54997(11) 0.79295(10) 0.13884(3) 0.0459(3) Uani 1 1 d . . . .
P00C P 0.27908(10) 0.82197(10) 0.25307(3) 0.0440(3) Uani 1 1 d . . . .
P00D P 0.33606(10) 0.63897(10) 0.17426(3) 0.0441(3) Uani 1 1 d . . . .
P00E P 0.37001(12) 0.93669(12) 0.09029(4) 0.0546(4) Uani 1 1 d . . . .
P00F P 0.53927(12) 0.90568(11) 0.07107(4) 0.0523(3) Uani 1 1 d . . . .
C00G C -0.0500(4) 0.1674(4) 0.41657(11) 0.0404(11) Uani 1 1 d . . . .
C00H C 0.3866(4) 0.2596(4) 0.52749(12) 0.0414(11) Uani 1 1 d . . . .
C00I C -0.0254(4) 0.0188(4) 0.45848(11) 0.0391(10) Uani 1 1 d . . . .
C00J C 0.5757(4) 0.6830(4) 0.12645(13) 0.0458(12) Uani 1 1 d . . . .
C00K C 0.2378(4) 0.9223(4) 0.26206(12) 0.0439(11) Uani 1 1 d . . . .
C00L C 0.1522(3) 0.1482(3) 0.43521(11) 0.0375(10) Uani 1 1 d . . . .
C00M C 0.3547(4) 0.3216(4) 0.46009(12) 0.0425(11) Uani 1 1 d . . . .
C00N C 0.2976(4) 1.0140(4) 0.28604(13) 0.0501(12) Uani 1 1 d . . . .
H00N H 0.3672 1.0294 0.2985 0.060 Uiso 1 1 calc R . . .
C00O C -0.1409(4) -0.2071(4) 0.42787(12) 0.0424(11) Uani 1 1 d . . . .
C00P C 0.2806(4) 0.3025(4) 0.38627(12) 0.0423(11) Uani 1 1 d . . . .
C00Q C 0.1113(4) 0.6153(4) 0.31300(12) 0.0453(11) Uani 1 1 d . . . .
C00R C 0.1148(4) 0.3725(4) 0.20240(13) 0.0455(12) Uani 1 1 d . . . .
C00S C -0.0463(4) 0.6177(4) 0.25958(12) 0.0456(11) Uani 1 1 d . . . .
C00T C 0.3467(4) 0.1552(4) 0.41384(12) 0.0412(11) Uani 1 1 d . . . .
C00U C -0.2282(4) -0.1984(4) 0.41043(13) 0.0495(12) Uani 1 1 d . . . .
H00U H -0.2444 -0.1460 0.4193 0.059 Uiso 1 1 calc R . . .
C00V C 0.1044(4) 0.7665(4) 0.16054(12) 0.0474(12) Uani 1 1 d . . . .
H00V H 0.1166 0.7082 0.1664 0.057 Uiso 1 1 calc R . . .
C00W C -0.0304(4) 0.0070(3) 0.37780(11) 0.0397(10) Uani 1 1 d . . . .
C00X C 0.0584(4) -0.1398(4) 0.47399(12) 0.0412(11) Uani 1 1 d . . . .
C00Y C 0.2020(4) 0.2568(4) 0.35675(12) 0.0445(11) Uani 1 1 d . . . .
H00Y H 0.1429 0.1842 0.3559 0.053 Uiso 1 1 calc R . . .
C00Z C 0.3305(4) 0.8208(4) 0.21403(13) 0.0438(11) Uani 1 1 d . . . .
C010 C 0.3604(4) 0.1520(4) 0.53024(12) 0.0475(12) Uani 1 1 d . . . .
H010 H 0.2912 0.0944 0.5187 0.057 Uiso 1 1 calc R . . .
C011 C -0.1635(4) 0.1223(4) 0.41445(12) 0.0485(12) Uani 1 1 d . . . .
H011 H -0.2085 0.0460 0.4150 0.058 Uiso 1 1 calc R . . .
C012 C -0.0236(4) 0.4530(4) 0.17194(12) 0.0454(11) Uani 1 1 d . . . .
C013 C 0.4471(4) 0.7668(4) 0.16549(14) 0.0444(11) Uani 1 1 d . . . .
C014 C -0.0206(4) -0.1189(4) 0.33893(14) 0.0584(14) Uani 1 1 d . . . .
H014 H 0.0056 -0.1674 0.3347 0.070 Uiso 1 1 calc R . . .
C015 C 0.2070(4) 0.3144(4) 0.32808(13) 0.0486(12) Uani 1 1 d . . . .
H015 H 0.1516 0.2810 0.3080 0.058 Uiso 1 1 calc R . . .
C016 C 0.2985(4) 0.4070(4) 0.51554(13) 0.0439(11) Uani 1 1 d . . . .
C017 C 0.4886(4) 0.3417(4) 0.54393(13) 0.0539(13) Uani 1 1 d . . . .
H017 H 0.5088 0.4155 0.5416 0.065 Uiso 1 1 calc R . . .
C018 C 0.1285(4) 0.7083(4) 0.33250(13) 0.0497(12) Uani 1 1 d . . . .
H018 H 0.1196 0.7624 0.3209 0.060 Uiso 1 1 calc R . . .
C019 C 0.4234(4) 1.0351(4) 0.19504(12) 0.0457(11) Uani 1 1 d . . . .
C01A C 0.3527(5) 1.0545(5) 0.09811(14) 0.0565(14) Uani 1 1 d . . . .
C01B C 0.4059(4) 0.5771(4) 0.20047(13) 0.0453(11) Uani 1 1 d . . . .
C01C C -0.0729(4) 0.6463(4) 0.22767(13) 0.0514(12) Uani 1 1 d . . . .
H01C H -0.0295 0.6543 0.2102 0.062 Uiso 1 1 calc R . . .
C01D C 0.2374(4) -0.1081(4) 0.46471(13) 0.0501(12) Uani 1 1 d . . . .
H01D H 0.3028 -0.0671 0.4552 0.060 Uiso 1 1 calc R . . .
C01E C 0.0141(4) 0.2790(4) 0.41589(13) 0.0530(13) Uani 1 1 d . . . .
H01E H 0.0920 0.3118 0.4174 0.064 Uiso 1 1 calc R . . .
C01F C 0.3567(4) 0.0215(4) 0.37744(14) 0.0540(13) Uani 1 1 d . . . .
H01F H 0.3282 -0.0293 0.3574 0.065 Uiso 1 1 calc R . . .
C01G C 0.4370(4) 0.1665(4) 0.43604(13) 0.0498(12) Uani 1 1 d . . . .
H01G H 0.4653 0.2156 0.4565 0.060 Uiso 1 1 calc R . . .
C01H C 0.1376(4) 0.9025(4) 0.24393(13) 0.0509(12) Uani 1 1 d . . . .
H01H H 0.0958 0.8402 0.2275 0.061 Uiso 1 1 calc R . . .
C01I C 0.1555(4) -0.0792(4) 0.46083(12) 0.0450(11) Uani 1 1 d . . . .
H01I H 0.1661 -0.0176 0.4491 0.054 Uiso 1 1 calc R . . .
C01J C 0.4876(4) 0.1070(4) 0.42893(14) 0.0518(13) Uani 1 1 d . . . .
H01J H 0.5506 0.1167 0.4444 0.062 Uiso 1 1 calc R . . .
C01K C 0.2570(5) 1.0835(4) 0.29200(14) 0.0578(14) Uani 1 1 d . . . .
H01K H 0.2982 1.1454 0.3086 0.069 Uiso 1 1 calc R . . .
C01L C 0.2707(4) 0.5558(4) 0.13288(13) 0.0479(12) Uani 1 1 d . . . .
C01M C -0.1188(4) -0.2849(4) 0.41439(13) 0.0509(12) Uani 1 1 d . . . .
H01M H -0.0595 -0.2924 0.4260 0.061 Uiso 1 1 calc R . . .
C01N C 0.3969(4) 0.8563(4) 0.28711(12) 0.0453(11) Uani 1 1 d . . . .
C01O C -0.1124(4) 0.6040(4) 0.28452(13) 0.0518(12) Uani 1 1 d . . . .
H01O H -0.0957 0.5839 0.3066 0.062 Uiso 1 1 calc R . . .
C01P C -0.1003(4) 0.0174(4) 0.35159(13) 0.0502(12) Uani 1 1 d . . . .
H01P H -0.1285 0.0643 0.3558 0.060 Uiso 1 1 calc R . . .
C01Q C 0.0474(4) 0.4770(4) 0.24760(12) 0.0460(11) Uani 1 1 d . . . .
C01R C 0.4206(4) 0.5973(4) 0.23617(13) 0.0510(13) Uani 1 1 d . . . .
H01R H 0.3948 0.6408 0.2457 0.061 Uiso 1 1 calc R . . .
C01S C -0.1614(4) 0.6632(4) 0.22079(14) 0.0550(13) Uani 1 1 d . . . .
H01S H -0.1792 0.6824 0.1987 0.066 Uiso 1 1 calc R . . .
C01T C 0.4490(4) 0.5166(4) 0.18691(13) 0.0487(12) Uani 1 1 d . . . .
H01T H 0.4445 0.5061 0.1626 0.058 Uiso 1 1 calc R . . .
C01U C 0.0968(4) 0.9718(4) 0.24926(14) 0.0558(13) Uani 1 1 d . . . .
H01U H 0.0282 0.9575 0.2363 0.067 Uiso 1 1 calc R . . .
C01V C 0.2393(4) 0.4463(4) 0.12811(14) 0.0535(13) Uani 1 1 d . . . .
H01V H 0.2586 0.4134 0.1467 0.064 Uiso 1 1 calc R . . .
C01W C 0.4972(4) 0.6037(4) 0.10065(13) 0.0523(13) Uani 1 1 d . . . .
H01W H 0.4384 0.6121 0.0891 0.063 Uiso 1 1 calc R . . .
C01X C 0.1771(4) 0.6944(4) 0.24574(12) 0.0445(11) Uani 1 1 d . . . .
C01Y C 0.4982(4) 0.4721(4) 0.20923(14) 0.0537(13) Uani 1 1 d . . . .
H01Y H 0.5243 0.4284 0.2000 0.064 Uiso 1 1 calc R . . .
C01Z C 0.1630(4) 0.2057(4) 0.19705(15) 0.0583(14) Uani 1 1 d . . . .
H01Z H 0.1803 0.1492 0.1952 0.070 Uiso 1 1 calc R . . .
C020 C 0.4971(4) 0.8380(4) 0.10638(12) 0.0448(11) Uani 1 1 d . . . .
C021 C 0.1946(4) 0.8742(4) 0.16487(12) 0.0482(12) Uani 1 1 d . . . .
C022 C 0.1863(4) 0.3634(4) 0.22816(13) 0.0497(12) Uani 1 1 d . . . .
H022 H 0.2188 0.4149 0.2481 0.060 Uiso 1 1 calc R . . .
C023 C 0.0665(4) 0.2948(4) 0.17377(14) 0.0529(13) Uani 1 1 d . . . .
H023 H 0.0169 0.2992 0.1557 0.064 Uiso 1 1 calc R . . .
C024 C 0.5365(4) 1.0767(4) 0.19536(13) 0.0541(13) Uani 1 1 d . . . .
H024 H 0.5599 1.0328 0.1846 0.065 Uiso 1 1 calc R . . .
C025 C 0.3062(4) 0.0814(4) 0.38382(13) 0.0498(12) Uani 1 1 d . . . .
H025 H 0.2443 0.0726 0.3679 0.060 Uiso 1 1 calc R . . .
C026 C 0.0472(4) -0.2271(4) 0.49249(13) 0.0496(12) Uani 1 1 d . . . .
H026 H -0.0167 -0.2670 0.5028 0.060 Uiso 1 1 calc R . . .
C027 C 0.2116(4) 0.2821(4) 0.22568(14) 0.0552(13) Uani 1 1 d . . . .
H027 H 0.2622 0.2782 0.2435 0.066 Uiso 1 1 calc R . . .
C028 C 0.4478(4) 0.0352(4) 0.39998(14) 0.0513(13) Uani 1 1 d . . . .
H028 H 0.4826 -0.0054 0.3953 0.062 Uiso 1 1 calc R . . .
C029 C -0.0882(4) -0.1073(4) 0.31311(14) 0.0591(14) Uani 1 1 d . . . .
H029 H -0.1066 -0.1458 0.2909 0.071 Uiso 1 1 calc R . . .
C02A C 0.3321(4) 0.4490(4) 0.55023(13) 0.0487(12) Uani 1 1 d . . . .
H02A H 0.3559 0.4135 0.5667 0.058 Uiso 1 1 calc R . . .
C02B C 0.6636(4) 0.6727(4) 0.14163(14) 0.0535(13) Uani 1 1 d . . . .
H02B H 0.7198 0.7281 0.1585 0.064 Uiso 1 1 calc R . . .
C02C C 0.2238(4) -0.1957(4) 0.48227(13) 0.0531(13) Uani 1 1 d . . . .
H02C H 0.2800 -0.2149 0.4851 0.064 Uiso 1 1 calc R . . .
C02D C 0.0106(4) -0.0614(4) 0.37117(13) 0.0477(12) Uani 1 1 d . . . .
H02D H 0.0598 -0.0685 0.3887 0.057 Uiso 1 1 calc R . . .
C02E C 0.2379(4) 0.6000(4) 0.10478(13) 0.0539(13) Uani 1 1 d . . . .
H02E H 0.2570 0.6743 0.1073 0.065 Uiso 1 1 calc R . . .
C02F C 0.4998(4) 0.8117(4) 0.03248(13) 0.0546(13) Uani 1 1 d . . . .
C02G C 0.6877(4) 0.9851(4) 0.07412(13) 0.0559(13) Uani 1 1 d . . . .
C02H C 0.6755(4) 0.8914(4) 0.16824(13) 0.0494(12) Uani 1 1 d . . . .
C02I C 0.1725(4) 0.9557(4) 0.15467(12) 0.0506(12) Uani 1 1 d . . . .
H02I H 0.2318 1.0286 0.1564 0.061 Uiso 1 1 calc R . . .
C02J C 0.1260(4) 0.5381(4) 0.33022(13) 0.0512(12) Uani 1 1 d . . . .
H02J H 0.1142 0.4744 0.3175 0.061 Uiso 1 1 calc R . . .
C02K C 0.2634(4) 0.4612(4) 0.49228(15) 0.0606(14) Uani 1 1 d . . . .
H02K H 0.2402 0.4341 0.4684 0.073 Uiso 1 1 calc R . . .
C02L C 0.1579(4) 0.7223(4) 0.36807(14) 0.0551(13) Uani 1 1 d . . . .
H02L H 0.1685 0.7854 0.3809 0.066 Uiso 1 1 calc R . . .
C02M C 0.5534(5) 0.8403(5) 0.00346(14) 0.0592(14) Uani 1 1 d . . . .
H02M H 0.6183 0.9092 0.0045 0.071 Uiso 1 1 calc R . . .
C02N C 0.3926(4) 1.1006(4) 0.21199(12) 0.0504(12) Uani 1 1 d . . . .
H02N H 0.3169 1.0737 0.2133 0.061 Uiso 1 1 calc R . . .
C02O C 0.4709(5) 1.2041(4) 0.22696(14) 0.0574(14) Uani 1 1 d . . . .
H02O H 0.4479 1.2482 0.2377 0.069 Uiso 1 1 calc R . . .
C02P C -0.1313(4) 0.4046(4) 0.17842(14) 0.0579(14) Uani 1 1 d . . . .
H02P H -0.1444 0.3927 0.2015 0.069 Uiso 1 1 calc R . . .
C02Q C -0.0005(4) 0.7453(4) 0.14799(13) 0.0542(13) Uani 1 1 d . . . .
H02Q H -0.0602 0.6725 0.1457 0.065 Uiso 1 1 calc R . . .
C02R C 0.1565(5) 1.0619(4) 0.27357(14) 0.0544(13) Uani 1 1 d . . . .
H02R H 0.1281 1.1089 0.2776 0.065 Uiso 1 1 calc R . . .
C02S C 0.7099(5) 0.8620(5) 0.19904(14) 0.0591(14) Uani 1 1 d . . . .
H02S H 0.6722 0.7884 0.2042 0.071 Uiso 1 1 calc R . . .
C02T C 0.4988(4) 0.9505(4) 0.28811(14) 0.0543(13) Uani 1 1 d . . . .
H02T H 0.5070 1.0006 0.2714 0.065 Uiso 1 1 calc R . . .
C02U C -0.0074(4) 0.4733(4) 0.13848(13) 0.0527(13) Uani 1 1 d . . . .
H02U H 0.0658 0.5086 0.1335 0.063 Uiso 1 1 calc R . . .
C02V C -0.1298(4) -0.0403(4) 0.31912(14) 0.0596(14) Uani 1 1 d . . . .
H02V H -0.1782 -0.0333 0.3013 0.071 Uiso 1 1 calc R . . .
C02W C 0.0900(5) 0.2110(4) 0.17137(14) 0.0602(14) Uani 1 1 d . . . .
H02W H 0.0556 0.1575 0.1519 0.072 Uiso 1 1 calc R . . .
C02X C 0.3311(4) 0.5430(4) 0.56102(14) 0.0568(14) Uani 1 1 d . . . .
H02X H 0.3549 0.5715 0.5847 0.068 Uiso 1 1 calc R . . .
C02Y C 0.1278(4) -0.2559(4) 0.49587(13) 0.0548(13) Uani 1 1 d . . . .
H02Y H 0.1177 -0.3174 0.5076 0.066 Uiso 1 1 calc R . . .
C02Z C 0.0665(4) 0.9330(4) 0.14214(13) 0.0555(13) Uani 1 1 d . . . .
H02Z H 0.0537 0.9907 0.1359 0.067 Uiso 1 1 calc R . . .
C030 C 0.4343(4) 0.1285(4) 0.54965(14) 0.0535(13) Uani 1 1 d . . . .
H030 H 0.4155 0.0547 0.5511 0.064 Uiso 1 1 calc R . . .
C031 C 0.5097(4) 0.4909(4) 0.24470(14) 0.0557(13) Uani 1 1 d . . . .
H031 H 0.5431 0.4598 0.2598 0.067 Uiso 1 1 calc R . . .
C032 C -0.1827(4) -0.3511(4) 0.38422(14) 0.0583(14) Uani 1 1 d . . . .
H032 H -0.1667 -0.4034 0.3752 0.070 Uiso 1 1 calc R . . .
C033 C -0.2020(4) 0.6195(4) 0.27727(14) 0.0574(14) Uani 1 1 d . . . .
H033 H -0.2485 0.6072 0.2941 0.069 Uiso 1 1 calc R . . .
C034 C -0.2245(4) 0.6524(4) 0.24608(14) 0.0568(13) Uani 1 1 d . . . .
H034 H -0.2832 0.6677 0.2418 0.068 Uiso 1 1 calc R . . .
C035 C 0.2918(4) 0.4194(4) 0.32869(14) 0.0581(14) Uani 1 1 d . . . .
H035 H 0.2962 0.4585 0.3090 0.070 Uiso 1 1 calc R . . .
C036 C -0.2015(4) 0.3922(4) 0.11838(15) 0.0607(14) Uani 1 1 d . . . .
H036 H -0.2622 0.3696 0.1000 0.073 Uiso 1 1 calc R . . .
C037 C -0.2927(4) -0.2653(4) 0.38002(13) 0.0564(13) Uani 1 1 d . . . .
H037 H -0.3522 -0.2584 0.3682 0.068 Uiso 1 1 calc R . . .
C038 C 0.4038(5) 0.7102(5) 0.02946(14) 0.0602(14) Uani 1 1 d . . . .
H038 H 0.3651 0.6891 0.0485 0.072 Uiso 1 1 calc R . . .
C039 C -0.2694(5) -0.3415(4) 0.36722(14) 0.0637(15) Uani 1 1 d . . . .
H039 H -0.3132 -0.3875 0.3466 0.076 Uiso 1 1 calc R . . .
C03A C 0.1795(4) 0.5385(5) 0.07404(15) 0.0620(14) Uani 1 1 d . . . .
H03A H 0.1582 0.5701 0.0555 0.074 Uiso 1 1 calc R . . .
C03B C 0.2956(4) 0.5943(4) 0.53733(16) 0.0598(14) Uani 1 1 d . . . .
H03B H 0.2947 0.6580 0.5447 0.072 Uiso 1 1 calc R . . .
C03C C 0.1810(4) 0.3846(5) 0.09705(15) 0.0638(15) Uani 1 1 d . . . .
H03C H 0.1611 0.3101 0.0943 0.077 Uiso 1 1 calc R . . .
C03D C -0.0212(5) 0.8282(5) 0.13855(14) 0.0597(14) Uani 1 1 d . . . .
H03D H -0.0941 0.8128 0.1298 0.072 Uiso 1 1 calc R . . .
C03E C 0.3880(4) 0.7846(4) 0.31205(13) 0.0529(13) Uani 1 1 d . . . .
H03E H 0.3197 0.7193 0.3116 0.063 Uiso 1 1 calc R . . .
C03F C 0.5035(5) 0.5121(4) 0.09143(14) 0.0608(14) Uani 1 1 d . . . .
H03F H 0.4490 0.4577 0.0740 0.073 Uiso 1 1 calc R . . .
C03G C 0.5625(4) 0.3177(4) 0.56396(14) 0.0595(14) Uani 1 1 d . . . .
H03G H 0.6318 0.3751 0.5755 0.071 Uiso 1 1 calc R . . .
C03H C 0.5911(5) 0.5012(5) 0.10818(15) 0.0624(15) Uani 1 1 d . . . .
H03H H 0.5951 0.4379 0.1027 0.075 Uiso 1 1 calc R . . .
C03I C -0.1480(5) 0.2968(5) 0.41059(14) 0.0630(15) Uani 1 1 d . . . .
H03I H -0.1809 0.3413 0.4083 0.076 Uiso 1 1 calc R . . .
C03J C 0.4776(4) 0.8072(5) 0.33756(14) 0.0618(14) Uani 1 1 d . . . .
H03J H 0.4704 0.7578 0.3544 0.074 Uiso 1 1 calc R . . .
C03K C 0.4726(4) 0.5547(4) 0.25825(14) 0.0565(13) Uani 1 1 d . . . .
H03K H 0.4827 0.5696 0.2827 0.068 Uiso 1 1 calc R . . .
C03L C 0.3651(4) 0.4097(4) 0.38687(14) 0.0626(15) Uani 1 1 d . . . .
H03L H 0.4197 0.4438 0.4071 0.075 Uiso 1 1 calc R . . .
C03M C 0.1416(5) 0.7856(5) 0.07553(15) 0.0644(15) Uani 1 1 d . . . .
H03M H 0.1416 0.8041 0.0990 0.077 Uiso 1 1 calc R . . .
C03N C 0.6152(4) 1.1794(5) 0.21076(14) 0.0597(14) Uani 1 1 d . . . .
H03N H 0.6915 1.2055 0.2106 0.072 Uiso 1 1 calc R . . .
C03O C 0.2396(5) 0.8395(5) 0.06253(14) 0.0607(14) Uani 1 1 d . . . .
C03P C -0.0947(5) 0.4438(5) 0.11188(14) 0.0618(14) Uani 1 1 d . . . .
H03P H -0.0812 0.4592 0.0890 0.074 Uiso 1 1 calc R . . .
C03Q C 0.7296(4) 0.9997(4) 0.16248(14) 0.0580(14) Uani 1 1 d . . . .
H03Q H 0.7061 1.0214 0.1417 0.070 Uiso 1 1 calc R . . .
C03R C 0.1578(4) 0.5531(5) 0.36587(14) 0.0590(14) Uani 1 1 d . . . .
H03R H 0.1701 0.5008 0.3774 0.071 Uiso 1 1 calc R . . .
C03S C -0.0358(5) 0.3425(4) 0.41293(15) 0.0632(15) Uani 1 1 d . . . .
H03S H 0.0086 0.4189 0.4125 0.076 Uiso 1 1 calc R . . .
C03T C 0.1513(4) 0.4306(5) 0.06997(15) 0.0667(16) Uani 1 1 d . . . .
H03T H 0.1115 0.3879 0.0485 0.080 Uiso 1 1 calc R . . .
C03U C 0.7439(5) 1.0997(5) 0.07755(14) 0.0661(16) Uani 1 1 d . . . .
H03U H 0.7028 1.1364 0.0767 0.079 Uiso 1 1 calc R . . .
C03V C -0.2126(4) 0.1866(5) 0.41158(14) 0.0578(14) Uani 1 1 d . . . .
H03V H -0.2902 0.1545 0.4103 0.069 Uiso 1 1 calc R . . .
C03W C 0.4373(5) 1.1423(5) 0.11985(14) 0.0588(14) Uani 1 1 d . . . .
H03W H 0.5020 1.1400 0.1292 0.071 Uiso 1 1 calc R . . .
C03X C 0.5351(4) 0.2108(4) 0.56698(14) 0.0592(14) Uani 1 1 d . . . .
H03X H 0.5847 0.1940 0.5808 0.071 Uiso 1 1 calc R . . .
C03Y C 0.2614(5) 1.0611(5) 0.08347(16) 0.0667(16) Uani 1 1 d . . . .
H03Y H 0.2036 1.0025 0.0679 0.080 Uiso 1 1 calc R . . .
C03Z C 0.6706(5) 0.5809(5) 0.13238(16) 0.0627(15) Uani 1 1 d . . . .
H03Z H 0.7314 0.5742 0.1431 0.075 Uiso 1 1 calc R . . .
C040 C 0.3705(5) 0.4675(5) 0.35814(16) 0.0722(17) Uani 1 1 d . . . .
H040 H 0.4287 0.5405 0.3589 0.087 Uiso 1 1 calc R . . .
C041 C 0.5132(6) 0.7701(6) -0.02636(15) 0.0716(17) Uani 1 1 d . . . .
H041 H 0.5513 0.7903 -0.0456 0.086 Uiso 1 1 calc R . . .
C042 C 0.5818(5) 1.2444(4) 0.22652(14) 0.0585(14) Uani 1 1 d . . . .
H042 H 0.6348 1.3158 0.2369 0.070 Uiso 1 1 calc R . . .
C043 C 0.7516(4) 0.9348(5) 0.07554(14) 0.0595(14) Uani 1 1 d . . . .
H043 H 0.7161 0.8576 0.0734 0.071 Uiso 1 1 calc R . . .
C044 C 0.2618(5) 0.5537(5) 0.50316(16) 0.0675(16) Uani 1 1 d . . . .
H044 H 0.2370 0.5891 0.4869 0.081 Uiso 1 1 calc R . . .
C045 C 0.4183(5) 0.6709(6) -0.02850(14) 0.0724(17) Uani 1 1 d . . . .
H045 H 0.3899 0.6233 -0.0493 0.087 Uiso 1 1 calc R . . .
C046 C 0.7997(6) 0.9404(7) 0.22232(16) 0.0788(19) Uani 1 1 d . . . .
H046 H 0.8241 0.9194 0.2431 0.095 Uiso 1 1 calc R . . .
C047 C -0.2190(4) 0.3737(5) 0.15212(16) 0.0669(15) Uani 1 1 d . . . .
H047 H -0.2921 0.3394 0.1571 0.080 Uiso 1 1 calc R . . .
C048 C 0.1719(4) 0.6440(5) 0.38509(14) 0.0605(14) Uani 1 1 d . . . .
H048 H 0.1909 0.6524 0.4097 0.073 Uiso 1 1 calc R . . .
C049 C 0.4776(5) 0.9814(5) 0.06683(15) 0.0644(16) Uani 1 1 d . . . .
C04A C 0.5881(4) 0.9717(5) 0.31318(16) 0.0654(15) Uani 1 1 d . . . .
H04A H 0.6577 1.0350 0.3131 0.078 Uiso 1 1 calc R . . .
C04B C 0.3372(6) 1.2377(5) 0.11391(18) 0.0742(18) Uani 1 1 d . . . .
H04B H 0.3317 1.3000 0.1197 0.089 Uiso 1 1 calc R . . .
C04C C 0.8165(5) 1.0767(5) 0.18602(17) 0.0745(17) Uani 1 1 d . . . .
H04C H 0.8514 1.1510 0.1816 0.089 Uiso 1 1 calc R . . .
C04D C 0.3638(5) 0.6402(5) -0.00028(15) 0.0690(16) Uani 1 1 d . . . .
H04D H 0.2991 0.5710 -0.0015 0.083 Uiso 1 1 calc R . . .
C04E C 0.4302(5) 1.2325(5) 0.12826(15) 0.0663(16) Uani 1 1 d . . . .
H04E H 0.4883 1.2911 0.1438 0.080 Uiso 1 1 calc R . . .
C04F C 0.5773(5) 0.9021(5) 0.33816(15) 0.0644(15) Uani 1 1 d . . . .
H04F H 0.6383 0.9191 0.3559 0.077 Uiso 1 1 calc R . . .
C04G C 0.0439(6) 0.7058(6) 0.05573(16) 0.0778(18) Uani 1 1 d . . . .
H04G H -0.0215 0.6695 0.0656 0.093 Uiso 1 1 calc R . . .
C04H C 0.8537(5) 1.0474(6) 0.21597(18) 0.0778(18) Uani 1 1 d . . . .
H04H H 0.9157 1.1003 0.2320 0.093 Uiso 1 1 calc R . . .
C04I C 0.8647(5) 0.9947(6) 0.07994(15) 0.0732(17) Uani 1 1 d . . . .
H04I H 0.9070 0.9591 0.0809 0.088 Uiso 1 1 calc R . . .
C04J C 0.2535(5) 1.1532(5) 0.09145(18) 0.0747(18) Uani 1 1 d . . . .
H04J H 0.1905 1.1572 0.0814 0.090 Uiso 1 1 calc R . . .
C04K C 0.8581(6) 1.1596(5) 0.08215(16) 0.0776(18) Uani 1 1 d . . . .
H04K H 0.8948 1.2369 0.0847 0.093 Uiso 1 1 calc R . . .
C04L C 0.2358(6) 0.8121(6) 0.02759(15) 0.0772(18) Uani 1 1 d . . . .
H04L H 0.3009 0.8482 0.0176 0.093 Uiso 1 1 calc R . . .
C04M C 0.9175(5) 1.1084(6) 0.08295(17) 0.0803(18) Uani 1 1 d . . . .
H04M H 0.9958 1.1500 0.0856 0.096 Uiso 1 1 calc R . . .
C04N C 0.0428(6) 0.6796(6) 0.02121(17) 0.091(2) Uani 1 1 d . . . .
H04N H -0.0237 0.6251 0.0073 0.109 Uiso 1 1 calc R . . .
C04O C 0.1374(7) 0.7323(7) 0.00737(17) 0.099(2) Uani 1 1 d . . . .
H04O H 0.1362 0.7145 -0.0163 0.119 Uiso 1 1 calc R . . .
O04Q O -0.3488(6) 0.6289(6) 0.0207(2) 0.0700(13) Uani 0.5 1 d . P A 1
C04V C -0.1671(10) 0.7598(10) 0.0387(3) 0.0700(13) Uani 0.5 1 d . P A 1
H04P H -0.1513 0.8224 0.0548 0.084 Uiso 0.5 1 calc R P A 1
H04Q H -0.1011 0.7510 0.0423 0.084 Uiso 0.5 1 calc R P A 1
C04X C -0.1794(10) 0.7815(10) 0.0099(3) 0.0700(13) Uani 0.5 1 d . P A 1
H04R H -0.1119 0.8052 -0.0005 0.084 Uiso 0.5 1 calc R P A 1
H04S H -0.1995 0.8393 0.0090 0.084 Uiso 0.5 1 calc R P A 1
C04Y C -0.2570(9) 0.6649(10) 0.0478(3) 0.0700(13) Uani 0.5 1 d . P A 1
H04T H -0.2756 0.6815 0.0698 0.084 Uiso 0.5 1 calc R P A 1
H04U H -0.2372 0.6074 0.0510 0.084 Uiso 0.5 1 calc R P A 1
C04Z C -0.2714(9) 0.6769(10) -0.0077(3) 0.0700(13) Uani 0.5 1 d . P A 1
H04V H -0.2443 0.6278 -0.0143 0.084 Uiso 0.5 1 calc R P A 1
H04W H -0.3110 0.6881 -0.0287 0.084 Uiso 0.5 1 calc R P A 1
C6 C 0.6825(6) 0.3459(7) 0.3240(2) 0.0801(10) Uani 0.75 1 d . P . .
H6A H 0.6773 0.3811 0.3028 0.096 Uiso 0.75 1 calc R P . .
H6B H 0.7354 0.4033 0.3427 0.096 Uiso 0.75 1 calc R P . .
C7 C 0.5647(6) 0.2801(7) 0.3352(2) 0.0801(10) Uani 0.75 1 d . P . .
H7A H 0.5161 0.2149 0.3185 0.096 Uiso 0.75 1 calc R P . .
H7B H 0.5724 0.2556 0.3584 0.096 Uiso 0.75 1 calc R P . .
C8 C 0.7204(6) 0.2673(7) 0.3173(2) 0.0801(10) Uani 0.75 1 d . P . .
H8A H 0.6680 0.2126 0.2979 0.096 Uiso 0.75 1 calc R P . .
H8B H 0.7184 0.2283 0.3382 0.096 Uiso 0.75 1 calc R P . .
C9 C 0.5176(6) 0.3467(7) 0.3361(2) 0.0801(10) Uani 0.75 1 d . P . .
H9A H 0.5121 0.3724 0.3133 0.120 Uiso 0.75 1 calc GR P . .
H9B H 0.5642 0.4093 0.3535 0.120 Uiso 0.75 1 calc GR P . .
H9C H 0.4437 0.3051 0.3422 0.120 Uiso 0.75 1 calc GR P . .
C10 C 0.8374(6) 0.3203(7) 0.3084(2) 0.0801(10) Uani 0.75 1 d . P . .
H10A H 0.8897 0.3737 0.3281 0.096 Uiso 0.75 1 calc R P . .
H10B H 0.8396 0.3609 0.2880 0.096 Uiso 0.75 1 calc R P . .
C11 C 0.8782(6) 0.2388(6) 0.3004(2) 0.0801(10) Uani 0.75 1 d . P . .
H11A H 0.8273 0.1856 0.2809 0.120 Uiso 0.75 1 calc GR P . .
H11B H 0.8802 0.2007 0.3209 0.120 Uiso 0.75 1 calc GR P . .
H11C H 0.9524 0.2790 0.2945 0.120 Uiso 0.75 1 calc GR P . .
H00I H -0.085(3) 0.031(3) 0.4635(10) 0.034(11) Uiso 1 1 d . . . .
H00Z H 0.405(3) 0.842(3) 0.2225(10) 0.035(12) Uiso 1 1 d . . . .
H01Q H -0.018(4) 0.404(4) 0.2520(12) 0.059(14) Uiso 1 1 d . . . .
H00M H 0.432(4) 0.365(3) 0.4621(10) 0.040(12) Uiso 1 1 d . . . .
H013 H 0.483(4) 0.799(4) 0.1873(13) 0.058(15) Uiso 1 1 d . . . .
H049 H 0.475(4) 1.016(4) 0.0469(13) 0.059(15) Uiso 1 1 d . . . .

loop_
_atom_site_aniso_label
_atom_site_aniso_U_11
_atom_site_aniso_U_22
_atom_site_aniso_U_33
_atom_site_aniso_U_23
_atom_site_aniso_U_13
_atom_site_aniso_U_12
Ni01 0.0426(3) 0.0332(3) 0.0428(3) 0.0094(3) 0.0145(3) 0.0194(3)
Ni02 0.0514(4) 0.0411(3) 0.0452(4) 0.0122(3) 0.0169(3) 0.0269(3)
Ni03 0.0584(4) 0.0469(4) 0.0472(4) 0.0170(3) 0.0201(3) 0.0334(3)
P004 0.0441(7) 0.0364(7) 0.0436(7) 0.0105(6) 0.0150(6) 0.0220(6)
P005 0.0450(7) 0.0347(6) 0.0447(7) 0.0089(5) 0.0137(6) 0.0216(6)
P006 0.0444(7) 0.0326(6) 0.0445(7) 0.0089(5) 0.0139(6) 0.0189(6)
P007 0.0427(7) 0.0378(7) 0.0443(7) 0.0114(6) 0.0153(6) 0.0217(6)
P008 0.0527(7) 0.0425(7) 0.0473(7) 0.0121(6) 0.0168(6) 0.0278(6)
P009 0.0523(7) 0.0429(7) 0.0472(7) 0.0135(6) 0.0176(6) 0.0281(6)
P00A 0.0538(7) 0.0427(7) 0.0488(8) 0.0141(6) 0.0176(6) 0.0291(6)
P00B 0.0567(8) 0.0450(7) 0.0481(8) 0.0156(6) 0.0195(6) 0.0315(6)
P00C 0.0527(7) 0.0420(7) 0.0452(7) 0.0115(6) 0.0168(6) 0.0273(6)
P00D 0.0533(8) 0.0416(7) 0.0460(7) 0.0124(6) 0.0165(6) 0.0279(6)
P00E 0.0741(9) 0.0586(9) 0.0543(8) 0.0232(7) 0.0272(7) 0.0461(8)
P00F 0.0689(9) 0.0536(8) 0.0517(8) 0.0209(7) 0.0264(7) 0.0391(7)
C00G 0.050(3) 0.043(3) 0.039(3) 0.012(2) 0.016(2) 0.029(2)
C00H 0.041(3) 0.041(3) 0.045(3) 0.009(2) 0.011(2) 0.021(2)
C00I 0.038(2) 0.041(3) 0.042(3) 0.010(2) 0.011(2) 0.021(2)
C00J 0.050(3) 0.043(3) 0.051(3) 0.014(2) 0.018(2) 0.026(2)
C00K 0.051(3) 0.043(3) 0.044(3) 0.012(2) 0.018(2) 0.026(2)
C00L 0.041(2) 0.031(2) 0.041(3) 0.010(2) 0.012(2) 0.017(2)
C00M 0.038(3) 0.045(3) 0.043(3) 0.009(2) 0.014(2) 0.018(2)
C00N 0.065(3) 0.044(3) 0.048(3) 0.012(2) 0.022(3) 0.029(3)
C00O 0.047(3) 0.034(3) 0.040(3) 0.006(2) 0.014(2) 0.013(2)
C00P 0.044(3) 0.041(3) 0.047(3) 0.009(2) 0.016(2) 0.022(2)
C00Q 0.046(3) 0.046(3) 0.051(3) 0.014(2) 0.020(2) 0.025(2)
C00R 0.048(3) 0.044(3) 0.052(3) 0.016(2) 0.020(2) 0.025(2)
C00S 0.050(3) 0.040(3) 0.050(3) 0.011(2) 0.017(2) 0.023(2)
C00T 0.041(3) 0.036(3) 0.049(3) 0.012(2) 0.019(2) 0.018(2)
C00U 0.057(3) 0.041(3) 0.048(3) 0.013(2) 0.020(3) 0.019(3)
C00V 0.052(3) 0.047(3) 0.047(3) 0.016(2) 0.014(2) 0.026(3)
C00W 0.043(3) 0.033(2) 0.040(3) 0.007(2) 0.014(2) 0.015(2)
C00X 0.047(3) 0.036(3) 0.042(3) 0.006(2) 0.013(2) 0.019(2)
C00Y 0.045(3) 0.039(3) 0.055(3) 0.013(2) 0.017(2) 0.023(2)
C00Z 0.045(3) 0.040(3) 0.052(3) 0.009(2) 0.014(2) 0.024(2)
C010 0.050(3) 0.042(3) 0.053(3) 0.010(2) 0.013(2) 0.024(2)
C011 0.052(3) 0.052(3) 0.052(3) 0.015(2) 0.017(2) 0.031(3)
C012 0.049(3) 0.043(3) 0.051(3) 0.009(2) 0.010(2) 0.028(2)
C013 0.054(3) 0.042(3) 0.042(3) 0.006(2) 0.014(2) 0.027(2)
C014 0.073(4) 0.052(3) 0.061(4) 0.005(3) 0.020(3) 0.037(3)
C015 0.058(3) 0.052(3) 0.045(3) 0.010(2) 0.012(2) 0.033(3)
C016 0.046(3) 0.035(3) 0.054(3) 0.008(2) 0.020(2) 0.019(2)
C017 0.053(3) 0.042(3) 0.064(3) 0.013(3) 0.012(3) 0.022(3)
C018 0.053(3) 0.052(3) 0.052(3) 0.016(3) 0.018(2) 0.029(3)
C019 0.053(3) 0.047(3) 0.045(3) 0.018(2) 0.018(2) 0.028(2)
C01A 0.074(4) 0.067(4) 0.055(3) 0.031(3) 0.031(3) 0.049(3)
C01B 0.046(3) 0.043(3) 0.052(3) 0.019(2) 0.012(2) 0.024(2)
C01C 0.054(3) 0.057(3) 0.054(3) 0.016(3) 0.018(3) 0.034(3)
C01D 0.046(3) 0.049(3) 0.060(3) 0.010(3) 0.017(2) 0.025(2)
C01E 0.058(3) 0.047(3) 0.066(3) 0.016(3) 0.026(3) 0.031(3)
C01F 0.064(3) 0.049(3) 0.054(3) 0.011(3) 0.025(3) 0.028(3)
C01G 0.048(3) 0.048(3) 0.054(3) 0.006(2) 0.013(2) 0.023(2)
C01H 0.061(3) 0.044(3) 0.057(3) 0.013(2) 0.022(3) 0.029(3)
C01I 0.047(3) 0.039(3) 0.051(3) 0.006(2) 0.012(2) 0.022(2)
C01J 0.054(3) 0.052(3) 0.060(3) 0.013(3) 0.015(3) 0.032(3)
C01K 0.074(4) 0.046(3) 0.060(3) 0.010(3) 0.023(3) 0.033(3)
C01L 0.054(3) 0.052(3) 0.050(3) 0.015(2) 0.022(2) 0.032(3)
C01M 0.054(3) 0.041(3) 0.055(3) 0.006(2) 0.023(3) 0.018(2)
C01N 0.051(3) 0.048(3) 0.045(3) 0.009(2) 0.017(2) 0.028(3)
C01O 0.059(3) 0.049(3) 0.053(3) 0.012(2) 0.019(3) 0.028(3)
C01P 0.056(3) 0.053(3) 0.048(3) 0.009(2) 0.013(3) 0.032(3)
C01Q 0.053(3) 0.041(3) 0.043(3) 0.007(2) 0.014(2) 0.021(3)
C01R 0.060(3) 0.053(3) 0.052(3) 0.017(3) 0.022(3) 0.034(3)
C01S 0.062(3) 0.057(3) 0.053(3) 0.012(3) 0.012(3) 0.034(3)
C01T 0.055(3) 0.046(3) 0.057(3) 0.019(2) 0.021(3) 0.031(3)
C01U 0.058(3) 0.056(3) 0.066(4) 0.020(3) 0.023(3) 0.035(3)
C01V 0.060(3) 0.052(3) 0.059(3) 0.011(3) 0.021(3) 0.034(3)
C01W 0.062(3) 0.057(3) 0.050(3) 0.014(3) 0.018(3) 0.037(3)
C01X 0.054(3) 0.042(3) 0.047(3) 0.013(2) 0.018(2) 0.028(2)
C01Y 0.060(3) 0.048(3) 0.063(4) 0.016(3) 0.019(3) 0.032(3)
C01Z 0.074(4) 0.051(3) 0.068(4) 0.017(3) 0.027(3) 0.040(3)
C020 0.058(3) 0.046(3) 0.040(3) 0.010(2) 0.017(2) 0.031(2)
C021 0.070(3) 0.052(3) 0.040(3) 0.015(2) 0.023(2) 0.040(3)
C022 0.056(3) 0.046(3) 0.052(3) 0.009(2) 0.016(3) 0.028(3)
C023 0.064(3) 0.048(3) 0.054(3) 0.009(3) 0.014(3) 0.032(3)
C024 0.063(3) 0.047(3) 0.061(3) 0.019(3) 0.021(3) 0.030(3)
C025 0.057(3) 0.052(3) 0.052(3) 0.013(3) 0.021(3) 0.033(3)
C026 0.058(3) 0.051(3) 0.054(3) 0.016(2) 0.027(3) 0.033(3)
C027 0.059(3) 0.057(3) 0.063(4) 0.019(3) 0.015(3) 0.037(3)
C028 0.054(3) 0.052(3) 0.064(3) 0.017(3) 0.024(3) 0.035(3)
C029 0.078(4) 0.057(3) 0.046(3) 0.006(3) 0.013(3) 0.036(3)
C02A 0.055(3) 0.041(3) 0.054(3) 0.012(2) 0.019(2) 0.024(2)
C02B 0.061(3) 0.053(3) 0.061(3) 0.010(3) 0.017(3) 0.037(3)
C02C 0.066(3) 0.053(3) 0.060(3) 0.013(3) 0.021(3) 0.042(3)
C02D 0.049(3) 0.048(3) 0.049(3) 0.012(2) 0.014(2) 0.025(2)
C02E 0.059(3) 0.056(3) 0.052(3) 0.011(3) 0.018(3) 0.030(3)
C02F 0.072(4) 0.061(3) 0.048(3) 0.014(3) 0.019(3) 0.044(3)
C02G 0.070(3) 0.057(3) 0.050(3) 0.016(3) 0.028(3) 0.034(3)
C02H 0.055(3) 0.056(3) 0.050(3) 0.013(2) 0.022(2) 0.034(3)
C02I 0.057(3) 0.049(3) 0.051(3) 0.007(2) 0.016(3) 0.030(3)
C02J 0.057(3) 0.048(3) 0.052(3) 0.013(3) 0.013(3) 0.028(3)
C02K 0.081(4) 0.049(3) 0.063(3) 0.010(3) 0.012(3) 0.041(3)
C02L 0.054(3) 0.056(3) 0.054(3) 0.006(3) 0.014(3) 0.025(3)
C02M 0.078(4) 0.061(3) 0.055(3) 0.021(3) 0.028(3) 0.042(3)
C02N 0.063(3) 0.045(3) 0.051(3) 0.016(2) 0.019(3) 0.030(3)
C02O 0.077(4) 0.046(3) 0.059(3) 0.016(3) 0.022(3) 0.036(3)
C02P 0.053(3) 0.068(4) 0.054(3) 0.013(3) 0.009(3) 0.032(3)
C02Q 0.063(3) 0.053(3) 0.049(3) 0.015(3) 0.015(3) 0.029(3)
C02R 0.073(4) 0.046(3) 0.061(3) 0.015(3) 0.028(3) 0.038(3)
C02S 0.067(4) 0.076(4) 0.046(3) 0.008(3) 0.012(3) 0.044(3)
C02T 0.056(3) 0.048(3) 0.061(3) 0.015(3) 0.016(3) 0.025(3)
C02U 0.053(3) 0.055(3) 0.054(3) 0.012(3) 0.010(3) 0.029(3)
C02V 0.071(4) 0.067(4) 0.048(3) 0.010(3) 0.008(3) 0.041(3)
C02W 0.087(4) 0.052(3) 0.057(3) 0.009(3) 0.019(3) 0.045(3)
C02X 0.066(3) 0.050(3) 0.053(3) 0.001(3) 0.023(3) 0.025(3)
C02Y 0.070(3) 0.052(3) 0.062(3) 0.018(3) 0.026(3) 0.041(3)
C02Z 0.064(3) 0.055(3) 0.060(3) 0.016(3) 0.014(3) 0.037(3)
C030 0.058(3) 0.043(3) 0.066(3) 0.015(3) 0.012(3) 0.029(3)
C031 0.057(3) 0.058(3) 0.063(4) 0.025(3) 0.018(3) 0.033(3)
C032 0.063(3) 0.045(3) 0.056(3) -0.002(3) 0.025(3) 0.016(3)
C033 0.058(3) 0.065(4) 0.064(4) 0.019(3) 0.025(3) 0.039(3)
C034 0.056(3) 0.059(3) 0.068(4) 0.009(3) 0.013(3) 0.037(3)
C035 0.067(3) 0.050(3) 0.056(3) 0.019(3) 0.020(3) 0.026(3)
C036 0.058(3) 0.067(4) 0.064(4) 0.010(3) 0.004(3) 0.038(3)
C037 0.060(3) 0.051(3) 0.049(3) 0.014(3) 0.013(3) 0.020(3)
C038 0.071(4) 0.075(4) 0.051(3) 0.015(3) 0.020(3) 0.045(3)
C039 0.069(4) 0.052(3) 0.048(3) 0.006(3) 0.017(3) 0.011(3)
C03A 0.061(3) 0.071(4) 0.053(3) 0.015(3) 0.016(3) 0.030(3)
C03B 0.069(4) 0.040(3) 0.080(4) 0.006(3) 0.028(3) 0.030(3)
C03C 0.068(4) 0.062(4) 0.067(4) -0.001(3) 0.012(3) 0.037(3)
C03D 0.060(3) 0.070(4) 0.059(3) 0.014(3) 0.017(3) 0.037(3)
C03E 0.052(3) 0.057(3) 0.054(3) 0.016(3) 0.017(3) 0.028(3)
C03F 0.076(4) 0.056(3) 0.058(3) 0.011(3) 0.027(3) 0.035(3)
C03G 0.040(3) 0.050(3) 0.075(4) 0.008(3) 0.001(3) 0.015(3)
C03H 0.071(4) 0.062(4) 0.070(4) 0.011(3) 0.026(3) 0.042(3)
C03I 0.079(4) 0.072(4) 0.072(4) 0.029(3) 0.038(3) 0.057(3)
C03J 0.062(4) 0.067(4) 0.060(4) 0.018(3) 0.015(3) 0.033(3)
C03K 0.058(3) 0.065(4) 0.052(3) 0.022(3) 0.016(3) 0.032(3)
C03L 0.071(4) 0.050(3) 0.049(3) 0.017(3) 0.007(3) 0.017(3)
C03M 0.077(4) 0.069(4) 0.052(3) 0.014(3) 0.009(3) 0.040(3)
C03N 0.057(3) 0.057(4) 0.067(4) 0.019(3) 0.019(3) 0.027(3)
C03O 0.079(4) 0.079(4) 0.052(3) 0.023(3) 0.021(3) 0.057(3)
C03P 0.076(4) 0.067(4) 0.051(3) 0.012(3) 0.011(3) 0.042(3)
C03Q 0.059(3) 0.056(3) 0.055(3) 0.010(3) 0.019(3) 0.023(3)
C03R 0.057(3) 0.064(4) 0.057(3) 0.024(3) 0.011(3) 0.029(3)
C03S 0.079(4) 0.050(3) 0.085(4) 0.030(3) 0.039(3) 0.044(3)
C03T 0.062(4) 0.080(5) 0.049(3) -0.008(3) 0.009(3) 0.030(3)
C03U 0.092(5) 0.061(4) 0.059(4) 0.024(3) 0.036(3) 0.042(4)
C03V 0.056(3) 0.066(4) 0.069(4) 0.023(3) 0.026(3) 0.039(3)
C03W 0.080(4) 0.065(4) 0.056(3) 0.029(3) 0.027(3) 0.050(3)
C03X 0.057(3) 0.057(4) 0.066(4) 0.019(3) 0.006(3) 0.032(3)
C03Y 0.071(4) 0.064(4) 0.083(4) 0.028(3) 0.033(3) 0.042(3)
C03Z 0.064(3) 0.061(4) 0.077(4) 0.017(3) 0.019(3) 0.040(3)
C040 0.073(4) 0.048(3) 0.072(4) 0.025(3) 0.016(3) 0.011(3)
C041 0.103(5) 0.089(5) 0.049(4) 0.026(3) 0.033(3) 0.061(4)
C042 0.066(4) 0.046(3) 0.059(3) 0.010(3) 0.012(3) 0.023(3)
C043 0.063(4) 0.056(3) 0.067(4) 0.014(3) 0.022(3) 0.033(3)
C044 0.088(4) 0.056(4) 0.078(4) 0.013(3) 0.020(3) 0.049(3)
C045 0.101(5) 0.088(5) 0.043(3) 0.008(3) 0.014(3) 0.058(4)
C046 0.087(5) 0.119(6) 0.058(4) 0.010(4) 0.014(4) 0.072(5)
C047 0.052(3) 0.071(4) 0.077(4) 0.012(3) 0.014(3) 0.029(3)
C048 0.062(3) 0.064(4) 0.048(3) 0.008(3) 0.012(3) 0.025(3)
C049 0.088(4) 0.081(4) 0.061(4) 0.039(3) 0.042(3) 0.062(4)
C04A 0.049(3) 0.055(3) 0.084(4) 0.015(3) 0.008(3) 0.021(3)
C04B 0.089(5) 0.061(4) 0.100(5) 0.028(4) 0.043(4) 0.052(4)
C04C 0.065(4) 0.074(4) 0.071(4) -0.002(4) 0.018(3) 0.024(3)
C04D 0.076(4) 0.075(4) 0.060(4) 0.009(3) 0.015(3) 0.040(3)
C04E 0.088(4) 0.060(4) 0.069(4) 0.022(3) 0.031(3) 0.045(3)
C04F 0.060(3) 0.071(4) 0.060(4) 0.005(3) 0.002(3) 0.033(3)
C04G 0.084(4) 0.096(5) 0.058(4) 0.014(4) 0.006(3) 0.051(4)
C04H 0.061(4) 0.094(5) 0.070(4) -0.015(4) 0.006(3) 0.034(4)
C04I 0.065(4) 0.087(5) 0.076(4) 0.024(4) 0.018(3) 0.042(4)
C04J 0.077(4) 0.069(4) 0.107(5) 0.034(4) 0.038(4) 0.053(4)
C04K 0.087(5) 0.063(4) 0.075(4) 0.021(3) 0.034(4) 0.026(4)
C04L 0.084(4) 0.119(6) 0.051(4) 0.017(4) 0.009(3) 0.068(4)
C04M 0.065(4) 0.077(5) 0.084(5) 0.019(4) 0.022(3) 0.022(4)
C04N 0.093(5) 0.122(6) 0.057(4) -0.003(4) -0.009(4) 0.059(5)
C04O 0.115(6) 0.168(8) 0.048(4) 0.006(5) 0.009(4) 0.097(6)
O04Q 0.087(3) 0.075(3) 0.073(3) 0.024(3) 0.028(3) 0.055(3)
C04V 0.087(3) 0.075(3) 0.073(3) 0.024(3) 0.028(3) 0.055(3)
C04X 0.087(3) 0.075(3) 0.073(3) 0.024(3) 0.028(3) 0.055(3)
C04Y 0.087(3) 0.075(3) 0.073(3) 0.024(3) 0.028(3) 0.055(3)
C04Z 0.087(3) 0.075(3) 0.073(3) 0.024(3) 0.028(3) 0.055(3)
C6 0.073(2) 0.063(2) 0.090(2) 0.015(2) 0.0152(19) 0.0218(17)
C7 0.073(2) 0.063(2) 0.090(2) 0.015(2) 0.0152(19) 0.0218(17)
C8 0.073(2) 0.063(2) 0.090(2) 0.015(2) 0.0152(19) 0.0218(17)
C9 0.073(2) 0.063(2) 0.090(2) 0.015(2) 0.0152(19) 0.0218(17)
C10 0.073(2) 0.063(2) 0.090(2) 0.015(2) 0.0152(19) 0.0218(17)
C11 0.073(2) 0.063(2) 0.090(2) 0.015(2) 0.0152(19) 0.0218(17)

loop_
_atom_type_symbol
_atom_type_description
_atom_type_scat_dispersion_real
_atom_type_scat_dispersion_imag
_atom_type_scat_source
C C 0.0033 0.0016 'International Tables Vol C Tables 4.2.6.8 and 6.1.1.4'
H H 0.0000 0.0000 'International Tables Vol C Tables 4.2.6.8 and 6.1.1.4'
Ni Ni 0.3393 1.1124 'International Tables Vol C Tables 4.2.6.8 and 6.1.1.4'
O O 0.0106 0.0060 'International Tables Vol C Tables 4.2.6.8 and 6.1.1.4'
P P 0.1023 0.0942 'International Tables Vol C Tables 4.2.6.8 and 6.1.1.4'

loop_
_geom_angle_atom_site_label_1
_geom_angle_atom_site_label_2
_geom_angle_atom_site_label_3
_geom_angle
_geom_angle_site_symmetry_1
_geom_angle_site_symmetry_3
P005 Ni01 P004 123.45(6) . .
P005 Ni01 P006 103.89(6) . 2_556
P006 Ni01 P004 128.42(5) 2_556 .
C00I Ni01 P004 43.69(12) . .
C00I Ni01 P005 166.96(12) . .
C00I Ni01 P006 88.83(13) . 2_556
C00L Ni01 P004 40.22(13) . .
C00L Ni01 P005 87.12(14) . .
C00L Ni01 P006 168.55(13) . 2_556
C00L Ni01 C00I 80.03(18) . .
P008 Ni02 P00C 123.68(5) . .
P00D Ni02 P008 104.11(6) . .
P00D Ni02 P00C 129.78(6) . .
C00Z Ni02 P008 164.07(13) . .
C00Z Ni02 P00C 42.25(13) . .
C00Z Ni02 P00D 91.64(14) . .
C01X Ni02 P008 85.42(14) . .
C01X Ni02 P00C 38.42(14) . .
C01X Ni02 P00D 164.41(15) . .
C01X Ni02 C00Z 79.74(19) . .
P00A Ni03 P00B 129.73(5) . .
P00A Ni03 P00E 104.93(5) . .
P00E Ni03 P00B 122.94(5) . .
C013 Ni03 P00A 90.84(14) . .
C013 Ni03 P00B 43.18(13) . .
C013 Ni03 P00E 163.95(14) . .
C020 Ni03 P00A 167.07(15) . .
C020 Ni03 P00B 39.77(14) . .
C020 Ni03 P00E 83.60(14) . .
C020 Ni03 C013 81.39(18) . .
C00G P004 Ni01 102.85(16) . .
C00G P004 C00W 102.3(2) . .
C00I P004 Ni01 52.75(15) . .
C00I P004 C00G 102.5(2) . .
C00I P004 C00W 120.9(2) . .
C00L P004 Ni01 49.40(15) . .
C00L P004 C00G 117.8(2) . .
C00L P004 C00I 96.9(2) . .
C00L P004 C00W 116.6(2) . .
C00W P004 Ni01 154.84(16) . .
C00H P005 Ni01 114.27(16) . .
C00H P005 C016 106.0(2) . .
C00M P005 Ni01 110.16(18) . .
C00M P005 C00H 105.6(2) . .
C00M P005 C016 105.8(2) . .
C016 P005 Ni01 114.38(15) . .
C00I P006 Ni01 107.20(15) . 2_556
C00I P006 C00O 106.1(2) . .
C00I P006 C00X 113.8(2) . .
C00O P006 Ni01 122.05(14) . 2_556
C00X P006 Ni01 107.62(15) . 2_556
C00X P006 C00O 100.3(2) . .
C00L P007 C00P 115.4(2) . .
C00L P007 C00T 111.1(2) . .
C00M P007 C00L 106.5(2) . .
C00M P007 C00P 111.4(2) . .
C00M P007 C00T 110.6(2) . .
C00P P007 C00T 102.0(2) . .
C00R P008 Ni02 120.24(15) . .
C00R P008 C012 101.1(2) . .
C012 P008 Ni02 111.96(16) . .
C01Q P008 Ni02 108.98(18) . .
C01Q P008 C00R 104.1(2) . .
C01Q P008 C012 109.9(2) . .
C00Q P009 C00S 101.9(2) . .
C01Q P009 C00Q 113.0(2) . .
C01Q P009 C00S 112.7(2) . .
C01Q P009 C01X 105.3(2) . .
C01X P009 C00Q 113.9(2) . .
C01X P009 C00S 110.3(2) . .
C00Z P00A Ni03 113.78(15) . .
C00Z P00A C019 101.6(2) . .
C00Z P00A C021 106.8(2) . .
C019 P00A Ni03 108.98(15) . .
C021 P00A Ni03 117.15(16) . .
C021 P00A C019 107.3(2) . .
C00J P00B Ni03 145.61(18) . .
C013 P00B Ni03 50.27(16) . .
C013 P00B C00J 119.4(2) . .
C013 P00B C02H 100.7(2) . .
C020 P00B Ni03 47.99(15) . .
C020 P00B C00J 116.1(2) . .
C020 P00B C013 96.2(2) . .
C020 P00B C02H 118.9(2) . .
C02H P00B Ni03 109.13(16) . .
C02H P00B C00J 105.1(2) . .
C00K P00C Ni02 141.62(17) . .
C00Z P00C Ni02 49.52(16) . .
C00Z P00C C00K 119.6(2) . .
C00Z P00C C01N 103.6(2) . .
C01N P00C Ni02 113.65(15) . .
C01N P00C C00K 104.7(2) . .
C01X P00C Ni02 46.95(15) . .
C01X P00C C00K 115.1(2) . .
C01X P00C C00Z 95.3(2) . .
C01X P00C C01N 118.7(2) . .
C013 P00D Ni02 113.16(16) . .
C013 P00D C01B 104.4(2) . .
C013 P00D C01L 106.7(2) . .
C01B P00D Ni02 105.21(16) . .
C01L P00D Ni02 118.77(15) . .
C01L P00D C01B 107.6(2) . .
C01A P00E Ni03 119.49(18) . .
C01A P00E C03O 103.0(3) . .
C03O P00E Ni03 109.99(17) . .
C049 P00E Ni03 108.9(2) . .
C049 P00E C01A 105.2(2) . .
C049 P00E C03O 109.9(3) . .
C020 P00F C02F 111.5(2) . .
C020 P00F C02G 114.1(2) . .
C02G P00F C02F 101.9(2) . .
C049 P00F C020 104.6(2) . .
C049 P00F C02F 111.8(3) . .
C049 P00F C02G 113.1(3) . .
C011 C00G P004 122.4(3) . .
C01E C00G P004 119.2(3) . .
C01E C00G C011 118.4(4) . .
C010 C00H P005 117.7(4) . .
C017 C00H P005 123.0(4) . .
C017 C00H C010 118.6(4) . .
Ni01 C00I H00I 110(2) . .
P004 C00I Ni01 83.56(18) . .
P004 C00I P006 129.8(3) . .
P004 C00I H00I 106(2) . .
P006 C00I Ni01 116.8(2) . .
P006 C00I H00I 108(2) . .
C01W C00J P00B 116.3(4) . .
C02B C00J P00B 124.7(4) . .
C02B C00J C01W 118.9(5) . .
C00N C00K P00C 125.3(4) . .
C01H C00K P00C 116.3(4) . .
C01H C00K C00N 118.4(4) . .
P004 C00L Ni01 90.38(18) . .
P004 C00L P007 144.6(3) . .
P007 C00L Ni01 121.6(2) . .
P005 C00M H00M 121(3) . .
P007 C00M P005 113.0(3) . .
P007 C00M H00M 120(3) . .
C00K C00N H00N 119.5 . .
C00K C00N C01K 121.0(5) . .
C01K C00N H00N 119.5 . .
C00U C00O P006 118.9(4) . .
C00U C00O C01M 118.4(5) . .
C01M C00O P006 122.7(4) . .
C00Y C00P P007 124.4(3) . .
C00Y C00P C03L 117.8(4) . .
C03L C00P P007 117.8(4) . .
C018 C00Q P009 120.6(4) . .
C02J C00Q P009 120.8(4) . .
C02J C00Q C018 118.6(5) . .
C022 C00R P008 117.3(4) . .
C022 C00R C023 118.0(4) . .
C023 C00R P008 124.6(4) . .
C01C C00S P009 116.7(3) . .
C01C C00S C01O 118.6(4) . .
C01O C00S P009 124.7(4) . .
C01G C00T P007 119.3(4) . .
C01G C00T C025 118.2(4) . .
C025 C00T P007 122.4(4) . .
C00O C00U H00U 119.5 . .
C00O C00U C037 121.0(5) . .
C037 C00U H00U 119.5 . .
C021 C00V H00V 119.7 . .
C02Q C00V H00V 119.7 . .
C02Q C00V C021 120.6(5) . .
C01P C00W P004 123.2(3) . .
C01P C00W C02D 119.0(4) . .
C02D C00W P004 117.7(4) . .
C01I C00X P006 125.3(3) . .
C01I C00X C026 118.3(4) . .
C026 C00X P006 116.3(3) . .
C00P C00Y H00Y 119.2 . .
C00P C00Y C015 121.6(5) . .
C015 C00Y H00Y 119.2 . .
Ni02 C00Z H00Z 112(2) . .
P00A C00Z Ni02 117.0(3) . .
P00A C00Z H00Z 106(2) . .
P00C C00Z Ni02 88.23(19) . .
P00C C00Z P00A 129.7(3) . .
P00C C00Z H00Z 102(2) . .
C00H C010 H010 119.8 . .
C030 C010 C00H 120.5(5) . .
C030 C010 H010 119.8 . .
C00G C011 H011 119.3 . .
C03V C011 C00G 121.3(5) . .
C03V C011 H011 119.3 . .
C02P C012 P008 120.3(4) . .
C02U C012 P008 122.0(4) . .
C02U C012 C02P 117.7(5) . .
Ni03 C013 H013 115(3) . .
P00B C013 Ni03 86.6(2) . .
P00B C013 P00D 129.4(3) . .
P00B C013 H013 108(3) . .
P00D C013 Ni03 116.6(3) . .
P00D C013 H013 102(3) . .
C029 C014 H014 119.4 . .
C029 C014 C02D 121.2(5) . .
C02D C014 H014 119.4 . .
C00Y C015 H015 119.9 . .
C035 C015 C00Y 120.2(5) . .
C035 C015 H015 119.9 . .
C02A C016 P005 126.7(4) . .
C02A C016 C02K 117.8(4) . .
C02K C016 P005 115.6(4) . .
C00H C017 H017 119.6 . .
C00H C017 C03G 120.8(5) . .
C03G C017 H017 119.6 . .
C00Q C018 H018 119.4 . .
C02L C018 C00Q 121.2(5) . .
C02L C018 H018 119.4 . .
C024 C019 P00A 116.0(4) . .
C02N C019 P00A 126.4(4) . .
C02N C019 C024 117.3(5) . .
C03W C01A P00E 117.3(4) . .
C03W C01A C03Y 118.6(5) . .
C03Y C01A P00E 124.1(5) . .
C01R C01B P00D 116.4(4) . .
C01R C01B C01T 118.6(4) . .
C01T C01B P00D 124.9(4) . .
C00S C01C H01C 119.6 . .
C01S C01C C00S 120.9(4) . .
C01S C01C H01C 119.6 . .
C01I C01D H01D 119.9 . .
C02C C01D H01D 119.9 . .
C02C C01D C01I 120.2(4) . .
C00G C01E H01E 120.1 . .
C00G C01E C03S 119.8(5) . .
C03S C01E H01E 120.1 . .
C025 C01F H01F 119.7 . .
C028 C01F H01F 119.7 . .
C028 C01F C025 120.6(5) . .
C00T C01G H01G 119.5 . .
C00T C01G C01J 121.0(5) . .
C01J C01G H01G 119.5 . .
C00K C01H H01H 119.4 . .
C00K C01H C01U 121.2(5) . .
C01U C01H H01H 119.4 . .
C00X C01I C01D 120.6(4) . .
C00X C01I H01I 119.7 . .
C01D C01I H01I 119.7 . .
C01G C01J H01J 119.7 . .
C028 C01J C01G 120.6(5) . .
C028 C01J H01J 119.7 . .
C00N C01K H01K 120.2 . .
C02R C01K C00N 119.6(5) . .
C02R C01K H01K 120.2 . .
C01V C01L P00D 123.7(4) . .
C01V C01L C02E 117.1(5) . .
C02E C01L P00D 118.8(4) . .
C00O C01M H01M 119.7 . .
C032 C01M C00O 120.5(5) . .
C032 C01M H01M 119.7 . .
C02T C01N P00C 121.9(4) . .
C02T C01N C03E 118.1(5) . .
C03E C01N P00C 120.0(4) . .
C00S C01O H01O 119.9 . .
C033 C01O C00S 120.2(5) . .
C033 C01O H01O 119.9 . .
C00W C01P H01P 119.7 . .
C00W C01P C02V 120.6(5) . .
C02V C01P H01P 119.7 . .
P008 C01Q H01Q 119(3) . .
P009 C01Q P008 111.1(3) . .
P009 C01Q H01Q 124(3) . .
C01B C01R H01R 119.5 . .
C01B C01R C03K 120.9(5) . .
C03K C01R H01R 119.5 . .
C01C C01S H01S 120.0 . .
C01C C01S C034 119.9(5) . .
C034 C01S H01S 120.0 . .
C01B C01T H01T 120.1 . .
C01Y C01T C01B 119.8(5) . .
C01Y C01T H01T 120.1 . .
C01H C01U H01U 120.1 . .
C02R C01U C01H 119.8(5) . .
C02R C01U H01U 120.1 . .
C01L C01V H01V 119.3 . .
C03C C01V C01L 121.3(5) . .
C03C C01V H01V 119.3 . .
C00J C01W H01W 119.5 . .
C03F C01W C00J 121.0(5) . .
C03F C01W H01W 119.5 . .
P009 C01X Ni02 123.6(3) . .
P00C C01X Ni02 94.6(2) . .
P00C C01X P009 139.8(3) . .
C01T C01Y H01Y 119.7 . .
C031 C01Y C01T 120.6(5) . .
C031 C01Y H01Y 119.7 . .
C027 C01Z H01Z 119.9 . .
C02W C01Z H01Z 119.9 . .
C02W C01Z C027 120.2(5) . .
P00B C020 Ni03 92.2(2) . .
P00B C020 P00F 137.1(3) . .
P00F C020 Ni03 124.4(3) . .
C00V C021 P00A 117.7(4) . .
C02I C021 P00A 124.3(4) . .
C02I C021 C00V 117.2(5) . .
C00R C022 H022 119.2 . .
C027 C022 C00R 121.7(5) . .
C027 C022 H022 119.2 . .
C00R C023 H023 119.7 . .
C02W C023 C00R 120.7(5) . .
C02W C023 H023 119.7 . .
C019 C024 H024 118.9 . .
C03N C024 C019 122.1(5) . .
C03N C024 H024 118.9 . .
C00T C025 H025 120.0 . .
C01F C025 C00T 120.0(5) . .
C01F C025 H025 120.0 . .
C00X C026 H026 119.7 . .
C02Y C026 C00X 120.7(4) . .
C02Y C026 H026 119.7 . .
C01Z C027 H027 120.2 . .
C022 C027 C01Z 119.5(5) . .
C022 C027 H027 120.2 . .
C01F C028 H028 120.2 . .
C01J C028 C01F 119.6(5) . .
C01J C028 H028 120.2 . .
C014 C029 H029 119.9 . .
C014 C029 C02V 120.2(5) . .
C02V C029 H029 119.9 . .
C016 C02A H02A 119.7 . .
C016 C02A C02X 120.5(5) . .
C02X C02A H02A 119.7 . .
C00J C02B H02B 119.9 . .
C00J C02B C03Z 120.3(5) . .
C03Z C02B H02B 119.9 . .
C01D C02C H02C 120.2 . .
C01D C02C C02Y 119.7(4) . .
C02Y C02C H02C 120.2 . .
C00W C02D H02D 120.3 . .
C014 C02D C00W 119.5(5) . .
C014 C02D H02D 120.3 . .
C01L C02E H02E 119.2 . .
C03A C02E C01L 121.6(5) . .
C03A C02E H02E 119.2 . .
C02M C02F P00F 123.5(4) . .
C038 C02F P00F 118.9(4) . .
C038 C02F C02M 117.2(5) . .
C03U C02G P00F 121.5(4) . .
C043 C02G P00F 121.0(4) . .
C043 C02G C03U 117.4(5) . .
C02S C02H P00B 120.8(4) . .
C03Q C02H P00B 120.4(4) . .
C03Q C02H C02S 118.2(5) . .
C021 C02I H02I 119.3 . .
C02Z C02I C021 121.4(5) . .
C02Z C02I H02I 119.3 . .
C00Q C02J H02J 119.9 . .
C00Q C02J C03R 120.3(5) . .
C03R C02J H02J 119.9 . .
C016 C02K H02K 119.3 . .
C044 C02K C016 121.4(5) . .
C044 C02K H02K 119.3 . .
C018 C02L H02L 120.2 . .
C018 C02L C048 119.7(5) . .
C048 C02L H02L 120.2 . .
C02F C02M H02M 119.5 . .
C041 C02M C02F 121.1(5) . .
C041 C02M H02M 119.5 . .
C019 C02N H02N 119.6 . .
C02O C02N C019 120.8(5) . .
C02O C02N H02N 119.6 . .
C02N C02O H02O 119.5 . .
C042 C02O C02N 121.1(5) . .
C042 C02O H02O 119.5 . .
C012 C02P H02P 119.4 . .
C047 C02P C012 121.3(5) . .
C047 C02P H02P 119.4 . .
C00V C02Q H02Q 119.4 . .
C00V C02Q C03D 121.3(5) . .
C03D C02Q H02Q 119.4 . .
C01K C02R C01U 120.0(5) . .
C01K C02R H02R 120.0 . .
C01U C02R H02R 120.0 . .
C02H C02S H02S 120.2 . .
C02H C02S C046 119.7(6) . .
C046 C02S H02S 120.2 . .
C01N C02T H02T 119.7 . .
C04A C02T C01N 120.6(5) . .
C04A C02T H02T 119.7 . .
C012 C02U H02U 119.2 . .
C012 C02U C03P 121.5(5) . .
C03P C02U H02U 119.2 . .
C01P C02V H02V 120.3 . .
C029 C02V C01P 119.4(5) . .
C029 C02V H02V 120.3 . .
C01Z C02W C023 119.8(5) . .
C01Z C02W H02W 120.1 . .
C023 C02W H02W 120.1 . .
C02A C02X H02X 120.0 . .
C03B C02X C02A 120.1(5) . .
C03B C02X H02X 120.0 . .
C026 C02Y C02C 120.4(5) . .
C026 C02Y H02Y 119.8 . .
C02C C02Y H02Y 119.8 . .
C02I C02Z H02Z 119.5 . .
C03D C02Z C02I 121.0(5) . .
C03D C02Z H02Z 119.5 . .
C010 C030 H030 119.5 . .
C010 C030 C03X 120.9(5) . .
C03X C030 H030 119.5 . .
C01Y C031 H031 120.0 . .
C03K C031 C01Y 120.0(5) . .
C03K C031 H031 120.0 . .
C01M C032 H032 119.9 . .
C039 C032 C01M 120.3(5) . .
C039 C032 H032 119.9 . .
C01O C033 H033 119.8 . .
C034 C033 C01O 120.5(5) . .
C034 C033 H033 119.8 . .
C01S C034 H034 120.1 . .
C033 C034 C01S 119.8(5) . .
C033 C034 H034 120.1 . .
C015 C035 H035 120.3 . .
C015 C035 C040 119.3(5) . .
C040 C035 H035 120.3 . .
C03P C036 H036 120.6 . .
C03P C036 C047 118.9(5) . .
C047 C036 H036 120.6 . .
C00U C037 H037 120.2 . .
C039 C037 C00U 119.6(5) . .
C039 C037 H037 120.2 . .
C02F C038 H038 119.1 . .
C04D C038 C02F 121.8(5) . .
C04D C038 H038 119.1 . .
C032 C039 H039 119.9 . .
C037 C039 C032 120.2(5) . .
C037 C039 H039 119.9 . .
C02E C03A H03A 120.1 . .
C02E C03A C03T 119.9(5) . .
C03T C03A H03A 120.1 . .
C02X C03B H03B 119.9 . .
C044 C03B C02X 120.1(5) . .
C044 C03B H03B 119.9 . .
C01V C03C H03C 119.9 . .
C01V C03C C03T 120.2(6) . .
C03T C03C H03C 119.9 . .
C02Q C03D H03D 120.8 . .
C02Z C03D C02Q 118.4(5) . .
C02Z C03D H03D 120.8 . .
C01N C03E H03E 119.4 . .
C03J C03E C01N 121.1(5) . .
C03J C03E H03E 119.4 . .
C01W C03F H03F 120.5 . .
C01W C03F C03H 119.0(6) . .
C03H C03F H03F 120.5 . .
C017 C03G H03G 119.9 . .
C03X C03G C017 120.2(5) . .
C03X C03G H03G 119.9 . .
C03F C03H H03H 119.9 . .
C03Z C03H C03F 120.1(5) . .
C03Z C03H H03H 119.9 . .
C03S C03I H03I 120.1 . .
C03S C03I C03V 119.8(5) . .
C03V C03I H03I 120.1 . .
C03E C03J H03J 120.3 . .
C04F C03J C03E 119.4(5) . .
C04F C03J H03J 120.3 . .
C01R C03K H03K 120.0 . .
C031 C03K C01R 119.9(5) . .
C031 C03K H03K 120.0 . .
C00P C03L H03L 119.6 . .
C00P C03L C040 120.7(5) . .
C040 C03L H03L 119.6 . .
C03O C03M H03M 118.7 . .
C04G C03M H03M 118.7 . .
C04G C03M C03O 122.7(6) . .
C024 C03N H03N 120.3 . .
C024 C03N C042 119.3(5) . .
C042 C03N H03N 120.3 . .
C03M C03O P00E 121.6(4) . .
C03M C03O C04L 117.1(6) . .
C04L C03O P00E 121.2(4) . .
C02U C03P H03P 119.9 . .
C036 C03P C02U 120.3(5) . .
C036 C03P H03P 119.9 . .
C02H C03Q H03Q 119.3 . .
C04C C03Q C02H 121.5(6) . .
C04C C03Q H03Q 119.3 . .
C02J C03R H03R 119.6 . .
C02J C03R C048 120.8(5) . .
C048 C03R H03R 119.6 . .
C01E C03S H03S 119.4 . .
C03I C03S C01E 121.1(5) . .
C03I C03S H03S 119.4 . .
C03A C03T H03T 120.0 . .
C03C C03T C03A 120.0(6) . .
C03C C03T H03T 120.0 . .
C02G C03U H03U 119.5 . .
C04K C03U C02G 121.1(6) . .
C04K C03U H03U 119.5 . .
C011 C03V H03V 120.2 . .
C03I C03V C011 119.5(5) . .
C03I C03V H03V 120.2 . .
C01A C03W H03W 119.2 . .
C04E C03W C01A 121.5(5) . .
C04E C03W H03W 119.2 . .
C030 C03X H03X 120.5 . .
C03G C03X C030 119.0(5) . .
C03G C03X H03X 120.5 . .
C01A C03Y H03Y 119.7 . .
C01A C03Y C04J 120.5(6) . .
C04J C03Y H03Y 119.7 . .
C02B C03Z H03Z 119.7 . .
C03H C03Z C02B 120.5(5) . .
C03H C03Z H03Z 119.7 . .
C035 C040 C03L 120.4(5) . .
C035 C040 H040 119.8 . .
C03L C040 H040 119.8 . .
C02M C041 H041 119.9 . .
C045 C041 C02M 120.3(5) . .
C045 C041 H041 119.9 . .
C02O C042 C03N 119.3(5) . .
C02O C042 H042 120.3 . .
C03N C042 H042 120.3 . .
C02G C043 H043 119.3 . .
C04I C043 C02G 121.3(5) . .
C04I C043 H043 119.4 . .
C02K C044 H044 120.0 . .
C03B C044 C02K 120.1(5) . .
C03B C044 H044 120.0 . .
C041 C045 H045 120.0 . .
C041 C045 C04D 120.0(6) . .
C04D C045 H045 120.0 . .
C02S C046 H046 119.3 . .
C04H C046 C02S 121.4(6) . .
C04H C046 H046 119.3 . .
C02P C047 C036 120.3(5) . .
C02P C047 H047 119.9 . .
C036 C047 H047 119.9 . .
C02L C048 C03R 119.4(5) . .
C02L C048 H048 120.3 . .
C03R C048 H048 120.3 . .
P00E C049 H049 119(3) . .
P00F C049 P00E 111.5(3) . .
P00F C049 H049 123(3) . .
C02T C04A H04A 119.6 . .
C04F C04A C02T 120.7(5) . .
C04F C04A H04A 119.6 . .
C04E C04B H04B 119.9 . .
C04J C04B H04B 119.9 . .
C04J C04B C04E 120.2(6) . .
C03Q C04C H04C 119.7 . .
C03Q C04C C04H 120.5(6) . .
C04H C04C H04C 119.7 . .
C038 C04D C045 119.7(6) . .
C038 C04D H04D 120.2 . .
C045 C04D H04D 120.2 . .
C03W C04E C04B 119.5(6) . .
C03W C04E H04E 120.3 . .
C04B C04E H04E 120.3 . .
C03J C04F H04F 120.0 . .
C04A C04F C03J 120.0(5) . .
C04A C04F H04F 120.0 . .
C03M C04G H04G 120.5 . .
C03M C04G C04N 119.0(6) . .
C04N C04G H04G 120.5 . .
C046 C04H C04C 118.6(6) . .
C046 C04H H04H 120.7 . .
C04C C04H H04H 120.7 . .
C043 C04I H04I 120.2 . .
C043 C04I C04M 119.6(6) . .
C04M C04I H04I 120.2 . .
C03Y C04J H04J 120.2 . .
C04B C04J C03Y 119.6(6) . .
C04B C04J H04J 120.2 . .
C03U C04K H04K 120.0 . .
C04M C04K C03U 120.0(6) . .
C04M C04K H04K 120.0 . .
C03O C04L H04L 119.7 . .
C04O C04L C03O 120.6(6) . .
C04O C04L H04L 119.7 . .
C04I C04M H04M 119.7 . .
C04K C04M C04I 120.6(6) . .
C04K C04M H04M 119.7 . .
C04G C04N H04N 120.1 . .
C04O C04N C04G 119.9(7) . .
C04O C04N H04N 120.1 . .
C04L C04O H04O 119.6 . .
C04N C04O C04L 120.7(6) . .
C04N C04O H04O 119.6 . .
C04Y O04Q C04Z 92.3(7) . .
H04P C04V H04Q 107.4 . .
C04X C04V H04P 108.3 . .
C04X C04V H04Q 108.3 . .
C04X C04V C04Y 116.1(13) . .
C04Y C04V H04P 108.3 . .
C04Y C04V H04Q 108.3 . .
C04V C04X H04R 111.4 . .
C04V C04X H04S 111.4 . .
C04V C04X C04Z 102.1(11) . .
H04R C04X H04S 109.2 . .
C04Z C04X H04R 111.4 . .
C04Z C04X H04S 111.4 . .
O04Q C04Y H04T 110.1 . .
O04Q C04Y H04U 110.1 . .
C04V C04Y O04Q 108.2(9) . .
C04V C04Y H04T 110.1 . .
C04V C04Y H04U 110.1 . .
H04T C04Y H04U 108.4 . .
O04Q C04Z H04V 111.1 . .
O04Q C04Z H04W 111.1 . .
C04X C04Z O04Q 103.5(9) . .
C04X C04Z H04V 111.1 . .
C04X C04Z H04W 111.1 . .
H04V C04Z H04W 109.0 . .
H6A C6 H6B 108.5 . .
C7 C6 H6A 110.2 . .
C7 C6 H6B 110.2 . .
C8 C6 H6A 110.2 . .
C8 C6 H6B 110.2 . .
C8 C6 C7 107.6(6) . .
C6 C7 H7A 109.8 . .
C6 C7 H7B 109.8 . .
H7A C7 H7B 108.2 . .
C9 C7 C6 109.6(7) . .
C9 C7 H7A 109.8 . .
C9 C7 H7B 109.8 . .
C6 C8 H8A 108.8 . .
C6 C8 H8B 108.8 . .
C6 C8 C10 113.9(7) . .
H8A C8 H8B 107.7 . .
C10 C8 H8A 108.8 . .
C10 C8 H8B 108.8 . .
C7 C9 H9A 109.5 . .
C7 C9 H9B 109.5 . .
C7 C9 H9C 109.5 . .
H9A C9 H9B 109.5 . .
H9A C9 H9C 109.5 . .
H9B C9 H9C 109.5 . .
C8 C10 H10A 108.6 . .
C8 C10 H10B 108.6 . .
C8 C10 C11 114.8(6) . .
H10A C10 H10B 107.5 . .
C11 C10 H10A 108.6 . .
C11 C10 H10B 108.6 . .
C10 C11 H11A 109.5 . .
C10 C11 H11B 109.5 . .
C10 C11 H11C 109.5 . .
H11A C11 H11B 109.5 . .
H11A C11 H11C 109.5 . .
H11B C11 H11C 109.5 . .

loop_
_geom_bond_atom_site_label_1
_geom_bond_atom_site_label_2
_geom_bond_distance
_geom_bond_site_symmetry_2
Ni01 P004 2.5663(17) .
Ni01 P005 2.1946(17) .
Ni01 P006 2.1996(14) 2_556
Ni01 C00I 2.056(5) .
Ni01 C00L 1.948(4) .
Ni02 P008 2.2223(17) .
Ni02 P00C 2.6485(17) .
Ni02 P00D 2.2006(14) .
Ni02 C00Z 2.016(5) .
Ni02 C01X 1.942(4) .
Ni03 P00A 2.2050(14) .
Ni03 P00B 2.6223(14) .
Ni03 P00E 2.2191(15) .
Ni03 C013 2.020(5) .
Ni03 C020 1.950(4) .
P004 C00G 1.832(4) .
P004 C00I 1.784(4) .
P004 C00L 1.657(4) .
P004 C00W 1.834(5) .
P005 C00H 1.832(5) .
P005 C00M 1.737(4) .
P005 C016 1.836(5) .
P006 Ni01 2.1996(14) 2_556
P006 C00I 1.810(5) .
P006 C00O 1.842(5) .
P006 C00X 1.832(5) .
P007 C00L 1.713(4) .
P007 C00M 1.674(5) .
P007 C00P 1.826(5) .
P007 C00T 1.842(4) .
P008 C00R 1.839(5) .
P008 C012 1.859(5) .
P008 C01Q 1.742(5) .
P009 C00Q 1.826(5) .
P009 C00S 1.841(5) .
P009 C01Q 1.697(5) .
P009 C01X 1.714(4) .
P00A C00Z 1.805(5) .
P00A C019 1.832(5) .
P00A C021 1.809(5) .
P00B C00J 1.837(5) .
P00B C013 1.797(5) .
P00B C020 1.679(5) .
P00B C02H 1.829(6) .
P00C C00K 1.829(5) .
P00C C00Z 1.782(5) .
P00C C01N 1.827(5) .
P00C C01X 1.651(5) .
P00D C013 1.798(5) .
P00D C01B 1.844(5) .
P00D C01L 1.817(5) .
P00E C01A 1.830(5) .
P00E C03O 1.831(6) .
P00E C049 1.734(5) .
P00F C020 1.703(4) .
P00F C02F 1.823(5) .
P00F C02G 1.807(5) .
P00F C049 1.681(5) .
C00G C011 1.389(6) .
C00G C01E 1.386(6) .
C00H C010 1.392(6) .
C00H C017 1.379(7) .
C00I H00I 0.99(4) .
C00J C01W 1.389(7) .
C00J C02B 1.375(7) .
C00K C00N 1.391(7) .
C00K C01H 1.379(7) .
C00M H00M 0.95(4) .
C00N H00N 0.9500 .
C00N C01K 1.393(7) .
C00O C00U 1.385(7) .
C00O C01M 1.398(6) .
C00P C00Y 1.376(7) .
C00P C03L 1.392(7) .
C00Q C018 1.405(7) .
C00Q C02J 1.383(6) .
C00R C022 1.379(7) .
C00R C023 1.390(7) .
C00S C01C 1.380(6) .
C00S C01O 1.393(6) .
C00T C01G 1.376(6) .
C00T C025 1.407(7) .
C00U H00U 0.9500 .
C00U C037 1.397(7) .
C00V H00V 0.9500 .
C00V C021 1.413(7) .
C00V C02Q 1.369(7) .
C00W C01P 1.384(6) .
C00W C02D 1.388(6) .
C00X C01I 1.390(6) .
C00X C026 1.400(6) .
C00Y H00Y 0.9500 .
C00Y C015 1.390(6) .
C00Z H00Z 0.94(4) .
C010 H010 0.9500 .
C010 C030 1.381(6) .
C011 H011 0.9500 .
C011 C03V 1.388(6) .
C012 C02P 1.388(6) .
C012 C02U 1.372(6) .
C013 H013 0.91(5) .
C014 H014 0.9500 .
C014 C029 1.360(7) .
C014 C02D 1.379(7) .
C015 H015 0.9500 .
C015 C035 1.373(7) .
C016 C02A 1.391(7) .
C016 C02K 1.395(7) .
C017 H017 0.9500 .
C017 C03G 1.397(7) .
C018 H018 0.9500 .
C018 C02L 1.377(7) .
C019 C024 1.400(6) .
C019 C02N 1.394(6) .
C01A C03W 1.383(8) .
C01A C03Y 1.383(7) .
C01B C01R 1.386(7) .
C01B C01T 1.404(6) .
C01C H01C 0.9500 .
C01C C01S 1.377(6) .
C01D H01D 0.9500 .
C01D C01I 1.396(6) .
C01D C02C 1.374(6) .
C01E H01E 0.9500 .
C01E C03S 1.388(6) .
C01F H01F 0.9500 .
C01F C025 1.389(6) .
C01F C028 1.379(7) .
C01G H01G 0.9500 .
C01G C01J 1.392(6) .
C01H H01H 0.9500 .
C01H C01U 1.387(7) .
C01I H01I 0.9500 .
C01J H01J 0.9500 .
C01J C028 1.361(7) .
C01K H01K 0.9500 .
C01K C02R 1.380(7) .
C01L C01V 1.390(7) .
C01L C02E 1.409(7) .
C01M H01M 0.9500 .
C01M C032 1.384(7) .
C01N C02T 1.393(7) .
C01N C03E 1.397(6) .
C01O H01O 0.9500 .
C01O C033 1.380(7) .
C01P H01P 0.9500 .
C01P C02V 1.391(7) .
C01Q H01Q 1.03(5) .
C01R H01R 0.9500 .
C01R C03K 1.390(7) .
C01S H01S 0.9500 .
C01S C034 1.381(6) .
C01T H01T 0.9500 .
C01T C01Y 1.388(7) .
C01U H01U 0.9500 .
C01U C02R 1.385(7) .
C01V H01V 0.9500 .
C01V C03C 1.376(7) .
C01W H01W 0.9500 .
C01W C03F 1.389(7) .
C01Y H01Y 0.9500 .
C01Y C031 1.380(7) .
C01Z H01Z 0.9500 .
C01Z C027 1.381(7) .
C01Z C02W 1.367(7) .
C021 C02I 1.390(6) .
C022 H022 0.9500 .
C022 C027 1.371(7) .
C023 H023 0.9500 .
C023 C02W 1.387(7) .
C024 H024 0.9500 .
C024 C03N 1.380(7) .
C025 H025 0.9500 .
C026 H026 0.9500 .
C026 C02Y 1.377(6) .
C027 H027 0.9500 .
C028 H028 0.9500 .
C029 H029 0.9500 .
C029 C02V 1.372(7) .
C02A H02A 0.9500 .
C02A C02X 1.398(7) .
C02B H02B 0.9500 .
C02B C03Z 1.397(7) .
C02C H02C 0.9500 .
C02C C02Y 1.386(6) .
C02D H02D 0.9500 .
C02E H02E 0.9500 .
C02E C03A 1.365(7) .
C02F C02M 1.406(6) .
C02F C038 1.396(7) .
C02G C03U 1.408(7) .
C02G C043 1.394(7) .
C02H C02S 1.386(7) .
C02H C03Q 1.379(7) .
C02I H02I 0.9500 .
C02I C02Z 1.377(7) .
C02J H02J 0.9500 .
C02J C03R 1.383(7) .
C02K H02K 0.9500 .
C02K C044 1.384(7) .
C02L H02L 0.9500 .
C02L C048 1.388(7) .
C02M H02M 0.9500 .
C02M C041 1.374(8) .
C02N H02N 0.9500 .
C02N C02O 1.381(7) .
C02O H02O 0.9500 .
C02O C042 1.378(7) .
C02P H02P 0.9500 .
C02P C047 1.370(7) .
C02Q H02Q 0.9500 .
C02Q C03D 1.389(7) .
C02R H02R 0.9500 .
C02S H02S 0.9500 .
C02S C046 1.387(8) .
C02T H02T 0.9500 .
C02T C04A 1.384(7) .
C02U H02U 0.9500 .
C02U C03P 1.377(7) .
C02V H02V 0.9500 .
C02W H02W 0.9500 .
C02X H02X 0.9500 .
C02X C03B 1.377(7) .
C02Y H02Y 0.9500 .
C02Z H02Z 0.9500 .
C02Z C03D 1.376(7) .
C030 H030 0.9500 .
C030 C03X 1.383(7) .
C031 H031 0.9500 .
C031 C03K 1.377(7) .
C032 H032 0.9500 .
C032 C039 1.378(8) .
C033 H033 0.9500 .
C033 C034 1.367(7) .
C034 H034 0.9500 .
C035 H035 0.9500 .
C035 C040 1.376(8) .
C036 H036 0.9500 .
C036 C03P 1.376(7) .
C036 C047 1.383(7) .
C037 H037 0.9500 .
C037 C039 1.378(7) .
C038 H038 0.9500 .
C038 C04D 1.371(8) .
C039 H039 0.9500 .
C03A H03A 0.9500 .
C03A C03T 1.380(8) .
C03B H03B 0.9500 .
C03B C044 1.367(8) .
C03C H03C 0.9500 .
C03C C03T 1.377(8) .
C03D H03D 0.9500 .
C03E H03E 0.9500 .
C03E C03J 1.391(7) .
C03F H03F 0.9500 .
C03F C03H 1.396(7) .
C03G H03G 0.9500 .
C03G C03X 1.380(7) .
C03H H03H 0.9500 .
C03H C03Z 1.360(8) .
C03I H03I 0.9500 .
C03I C03S 1.371(7) .
C03I C03V 1.373(7) .
C03J H03J 0.9500 .
C03J C04F 1.384(7) .
C03K H03K 0.9500 .
C03L H03L 0.9500 .
C03L C040 1.393(7) .
C03M H03M 0.9500 .
C03M C03O 1.386(7) .
C03M C04G 1.383(8) .
C03N H03N 0.9500 .
C03N C042 1.393(7) .
C03O C04L 1.401(8) .
C03P H03P 0.9500 .
C03Q H03Q 0.9500 .
C03Q C04C 1.368(8) .
C03R H03R 0.9500 .
C03R C048 1.391(8) .
C03S H03S 0.9500 .
C03T H03T 0.9500 .
C03U H03U 0.9500 .
C03U C04K 1.382(8) .
C03V H03V 0.9500 .
C03W H03W 0.9500 .
C03W C04E 1.370(7) .
C03X H03X 0.9500 .
C03Y H03Y 0.9500 .
C03Y C04J 1.398(8) .
C03Z H03Z 0.9500 .
C040 H040 0.9500 .
C041 H041 0.9500 .
C041 C045 1.374(8) .
C042 H042 0.9500 .
C043 H043 0.9500 .
C043 C04I 1.370(7) .
C044 H044 0.9500 .
C045 H045 0.9500 .
C045 C04D 1.387(7) .
C046 H046 0.9500 .
C046 C04H 1.369(9) .
C047 H047 0.9500 .
C048 H048 0.9500 .
C049 H049 0.94(5) .
C04A H04A 0.9500 .
C04A C04F 1.372(7) .
C04B H04B 0.9500 .
C04B C04E 1.390(8) .
C04B C04J 1.372(9) .
C04C H04C 0.9500 .
C04C C04H 1.374(9) .
C04D H04D 0.9500 .
C04E H04E 0.9500 .
C04F H04F 0.9500 .
C04G H04G 0.9500 .
C04G C04N 1.390(8) .
C04H H04H 0.9500 .
C04I H04I 0.9500 .
C04I C04M 1.398(9) .
C04J H04J 0.9500 .
C04K H04K 0.9500 .
C04K C04M 1.351(9) .
C04L H04L 0.9500 .
C04L C04O 1.395(9) .
C04M H04M 0.9500 .
C04N H04N 0.9500 .
C04N C04O 1.366(9) .
C04O H04O 0.9500 .
O04Q C04Y 1.418(13) .
O04Q C04Z 1.588(12) .
C04V H04P 0.9900 .
C04V H04Q 0.9900 .
C04V C04X 1.186(14) .
C04V C04Y 1.417(15) .
C04X H04R 0.9900 .
C04X H04S 0.9900 .
C04X C04Z 1.476(16) .
C04Y H04T 0.9900 .
C04Y H04U 0.9900 .
C04Z H04V 0.9900 .
C04Z H04W 0.9900 .
C6 H6A 0.9900 .
C6 H6B 0.9900 .
C6 C7 1.585(10) .
C6 C8 1.488(11) .
C7 H7A 0.9900 .
C7 H7B 0.9900 .
C7 C9 1.399(11) .
C8 H8A 0.9900 .
C8 H8B 0.9900 .
C8 C10 1.535(10) .
C9 H9A 0.9800 .
C9 H9B 0.9800 .
C9 H9C 0.9800 .
C10 H10A 0.9900 .
C10 H10B 0.9900 .
C10 C11 1.567(11) .
C11 H11A 0.9800 .
C11 H11B 0.9800 .
C11 H11C 0.9800 .

loop_
_geom_torsion_atom_site_label_1
_geom_torsion_atom_site_label_2
_geom_torsion_atom_site_label_3
_geom_torsion_atom_site_label_4
_geom_torsion
_geom_torsion_site_symmetry_1
Ni01 P004 C00G C011 -110.4(4) .
Ni01 P004 C00G C01E 69.0(4) .
Ni01 P004 C00I P006 -119.7(4) .
Ni01 P004 C00L P007 -156.1(6) .
Ni01 P004 C00W C01P -179.9(3) .
Ni01 P004 C00W C02D -3.2(6) .
Ni01 P005 C00H C010 21.2(4) .
Ni01 P005 C00H C017 -168.6(3) .
Ni01 P005 C00M P007 -7.9(3) .
Ni01 P005 C016 C02A 105.5(4) .
Ni01 P005 C016 C02K -73.3(4) .
Ni01 P006 C00I Ni01 82.4(2) 2_556
Ni01 P006 C00I P004 -172.7(3) 2_556
Ni01 P006 C00O C00U 74.1(4) 2_556
Ni01 P006 C00O C01M -104.9(3) 2_556
Ni01 P006 C00X C01I -141.3(4) 2_556
Ni01 P006 C00X C026 40.6(4) 2_556
Ni02 P008 C00R C022 65.5(4) .
Ni02 P008 C00R C023 -112.7(4) .
Ni02 P008 C012 C02P -132.3(4) .
Ni02 P008 C012 C02U 47.3(4) .
Ni02 P008 C01Q P009 25.7(3) .
Ni02 P00C C00K C00N -166.5(3) .
Ni02 P00C C00K C01H 15.2(5) .
Ni02 P00C C00Z P00A 124.4(5) .
Ni02 P00C C01N C02T 107.6(4) .
Ni02 P00C C01N C03E -69.1(4) .
Ni02 P00C C01X P009 163.0(6) .
Ni02 P00D C013 Ni03 -68.9(3) .
Ni02 P00D C013 P00B -177.8(3) .
Ni02 P00D C01B C01R -26.6(4) .
Ni02 P00D C01B C01T 156.7(4) .
Ni02 P00D C01L C01V -94.5(4) .
Ni02 P00D C01L C02E 77.9(4) .
Ni03 P00A C00Z Ni02 -66.6(3) .
Ni03 P00A C00Z P00C -178.9(3) .
Ni03 P00A C019 C024 -32.3(4) .
Ni03 P00A C019 C02N 155.2(4) .
Ni03 P00A C021 C00V 76.9(4) .
Ni03 P00A C021 C02I -92.6(4) .
Ni03 P00B C00J C01W 14.1(5) .
Ni03 P00B C00J C02B -163.5(3) .
Ni03 P00B C013 P00D 122.0(5) .
Ni03 P00B C020 P00F 150.7(6) .
Ni03 P00B C02H C02S 115.5(4) .
Ni03 P00B C02H C03Q -56.0(4) .
Ni03 P00E C01A C03W 55.2(4) .
Ni03 P00E C01A C03Y -125.3(4) .
Ni03 P00E C03O C03M 55.6(5) .
Ni03 P00E C03O C04L -120.8(4) .
Ni03 P00E C049 P00F 27.5(4) .
P004 C00G C011 C03V 179.7(4) .
P004 C00G C01E C03S -179.8(4) .
P004 C00W C01P C02V 177.1(4) .
P004 C00W C02D C014 -178.0(4) .
P005 C00H C010 C030 172.0(4) .
P005 C00H C017 C03G -172.4(4) .
P005 C016 C02A C02X -179.3(3) .
P005 C016 C02K C044 178.9(4) .
P006 C00O C00U C037 -179.2(3) .
P006 C00O C01M C032 179.3(3) .
P006 C00X C01I C01D -175.3(4) .
P006 C00X C026 C02Y 174.7(4) .
P007 C00P C00Y C015 179.9(3) .
P007 C00P C03L C040 179.9(4) .
P007 C00T C01G C01J 178.2(3) .
P007 C00T C025 C01F -177.1(3) .
P008 C00R C022 C027 -177.1(4) .
P008 C00R C023 C02W 178.2(4) .
P008 C012 C02P C047 -177.6(4) .
P008 C012 C02U C03P 178.4(4) .
P009 C00Q C018 C02L -178.7(4) .
P009 C00Q C02J C03R 177.3(4) .
P009 C00S C01C C01S -179.1(4) .
P009 C00S C01O C033 -179.9(4) .
P00A C019 C024 C03N -175.2(4) .
P00A C019 C02N C02O 175.4(4) .
P00A C021 C02I C02Z 172.1(4) .
P00B C00J C01W C03F -174.4(4) .
P00B C00J C02B C03Z 174.4(4) .
P00B C02H C02S C046 -174.3(4) .
P00B C02H C03Q C04C 172.9(4) .
P00C C00K C00N C01K -177.5(3) .
P00C C00K C01H C01U 178.5(3) .
P00C C01N C02T C04A -176.7(4) .
P00C C01N C03E C03J 177.9(4) .
P00D C01B C01R C03K -179.8(4) .
P00D C01B C01T C01Y -178.9(4) .
P00D C01L C01V C03C 174.0(4) .
P00D C01L C02E C03A -173.9(4) .
P00E C01A C03W C04E -177.6(4) .
P00E C01A C03Y C04J 178.5(4) .
P00E C03O C04L C04O 175.5(5) .
P00F C02F C02M C041 -173.1(4) .
P00F C02F C038 C04D 173.6(4) .
P00F C02G C03U C04K 175.7(4) .
P00F C02G C043 C04I -176.0(4) .
C00G P004 C00I Ni01 -96.78(19) .
C00G P004 C00I P006 143.5(3) .
C00G P004 C00L Ni01 83.0(2) .
C00G P004 C00L P007 -73.1(5) .
C00G P004 C00W C01P 0.0(4) .
C00G P004 C00W C02D 176.7(3) .
C00G C011 C03V C03I 0.4(8) .
C00G C01E C03S C03I -0.1(8) .
C00H P005 C00M P007 116.0(3) .
C00H P005 C016 C02A -21.3(4) .
C00H P005 C016 C02K 159.9(4) .
C00H C010 C030 C03X 0.6(7) .
C00H C017 C03G C03X 1.3(8) .
C00I P004 C00G C011 -56.2(4) .
C00I P004 C00G C01E 123.2(4) .
C00I P004 C00L Ni01 -25.0(2) .
C00I P004 C00L P007 178.9(5) .
C00I P004 C00W C01P 112.8(4) .
C00I P004 C00W C02D -70.5(4) .
C00I P006 C00O C00U -48.9(4) .
C00I P006 C00O C01M 132.1(4) .
C00I P006 C00X C01I -22.7(5) .
C00I P006 C00X C026 159.2(4) .
C00J P00B C013 Ni03 -139.7(2) .
C00J P00B C013 P00D -17.7(5) .
C00J P00B C020 Ni03 142.66(19) .
C00J P00B C020 P00F -66.6(5) .
C00J P00B C02H C02S -60.7(4) .
C00J P00B C02H C03Q 127.9(4) .
C00J C01W C03F C03H -0.8(7) .
C00J C02B C03Z C03H 0.3(8) .
C00K P00C C00Z Ni02 -134.5(2) .
C00K P00C C00Z P00A -10.0(5) .
C00K P00C C01N C02T -70.0(4) .
C00K P00C C01N C03E 113.4(4) .
C00K P00C C01X Ni02 138.3(2) .
C00K P00C C01X P009 -58.7(5) .
C00K C00N C01K C02R -0.7(7) .
C00K C01H C01U C02R -1.0(7) .
C00L P004 C00G C011 -161.0(4) .
C00L P004 C00G C01E 18.4(5) .
C00L P004 C00I Ni01 23.8(2) .
C00L P004 C00I P006 -95.9(3) .
C00L P004 C00W C01P -130.1(4) .
C00L P004 C00W C02D 46.6(4) .
C00L P007 C00M P005 12.5(3) .
C00L P007 C00P C00Y -36.8(5) .
C00L P007 C00P C03L 142.0(4) .
C00L P007 C00T C01G -110.4(4) .
C00L P007 C00T C025 67.3(4) .
C00M P005 C00H C010 -100.0(4) .
C00M P005 C00H C017 70.2(4) .
C00M P005 C016 C02A -133.1(4) .
C00M P005 C016 C02K 48.1(4) .
C00M P007 C00L Ni01 -13.7(3) .
C00M P007 C00L P004 137.9(5) .
C00M P007 C00P C00Y -158.3(4) .
C00M P007 C00P C03L 20.5(4) .
C00M P007 C00T C01G 7.6(4) .
C00M P007 C00T C025 -174.7(3) .
C00N C00K C01H C01U 0.0(7) .
C00N C01K C02R C01U -0.2(7) .
C00O P006 C00I Ni01 -145.7(2) .
C00O P006 C00I P004 -40.8(4) .
C00O P006 C00X C01I 90.2(4) .
C00O P006 C00X C026 -88.0(4) .
C00O C00U C037 C039 0.2(7) .
C00O C01M C032 C039 -0.4(7) .
C00P P007 C00L Ni01 -137.8(2) .
C00P P007 C00L P004 13.8(6) .
C00P P007 C00M P005 139.0(2) .
C00P P007 C00T C01G 126.1(4) .
C00P P007 C00T C025 -56.1(4) .
C00P C00Y C015 C035 0.1(7) .
C00P C03L C040 C035 0.2(9) .
C00Q P009 C00S C01C 159.2(4) .
C00Q P009 C00S C01O -21.3(5) .
C00Q P009 C01Q P008 -144.5(2) .
C00Q P009 C01X Ni02 129.3(3) .
C00Q P009 C01X P00C -30.3(5) .
C00Q C018 C02L C048 0.6(7) .
C00Q C02J C03R C048 2.2(7) .
C00R P008 C012 C02P 98.5(4) .
C00R P008 C012 C02U -81.9(4) .
C00R P008 C01Q P009 155.2(3) .
C00R C022 C027 C01Z -1.3(7) .
C00R C023 C02W C01Z -1.2(7) .
C00S P009 C00Q C018 -53.8(4) .
C00S P009 C00Q C02J 128.4(4) .
C00S P009 C01Q P008 100.7(3) .
C00S P009 C01X Ni02 -116.9(3) .
C00S P009 C01X P00C 83.5(5) .
C00S C01C C01S C034 0.4(8) .
C00S C01O C033 C034 -2.5(8) .
C00T P007 C00L Ni01 106.8(3) .
C00T P007 C00L P004 -101.5(5) .
C00T P007 C00M P005 -108.3(3) .
C00T P007 C00P C00Y 83.7(4) .
C00T P007 C00P C03L -97.5(4) .
C00T C01G C01J C028 -0.8(7) .
C00U C00O C01M C032 0.3(6) .
C00U C037 C039 C032 -0.3(7) .
C00V C021 C02I C02Z 2.5(7) .
C00V C02Q C03D C02Z -0.1(7) .
C00W P004 C00G C011 69.7(4) .
C00W P004 C00G C01E -110.9(4) .
C00W P004 C00I Ni01 150.49(19) .
C00W P004 C00I P006 30.8(4) .
C00W P004 C00L Ni01 -154.68(18) .
C00W P004 C00L P007 49.2(5) .
C00W C01P C02V C029 -0.5(7) .
C00X P006 C00I Ni01 -36.4(3) .
C00X P006 C00I P004 68.4(4) .
C00X P006 C00O C00U -167.5(3) .
C00X P006 C00O C01M 13.5(4) .
C00X C026 C02Y C02C 2.9(8) .
C00Y C00P C03L C040 -1.2(8) .
C00Y C015 C035 C040 -1.2(8) .
C00Z P00A C019 C024 88.1(4) .
C00Z P00A C019 C02N -84.4(4) .
C00Z P00A C021 C00V -52.0(4) .
C00Z P00A C021 C02I 138.5(4) .
C00Z P00C C00K C00N -105.5(4) .
C00Z P00C C00K C01H 76.2(4) .
C00Z P00C C01N C02T 56.1(4) .
C00Z P00C C01N C03E -120.5(4) .
C00Z P00C C01X Ni02 12.0(2) .
C00Z P00C C01X P009 175.1(4) .
C010 C00H C017 C03G -2.3(7) .
C010 C030 C03X C03G -1.6(8) .
C011 C00G C01E C03S -0.4(7) .
C012 P008 C00R C022 -170.8(3) .
C012 P008 C00R C023 11.0(4) .
C012 P008 C01Q P009 -97.3(3) .
C012 C02P C047 C036 -1.2(9) .
C012 C02U C03P C036 -0.4(8) .
C013 P00B C00J C01W 75.8(4) .
C013 P00B C00J C02B -101.8(4) .
C013 P00B C020 Ni03 15.5(2) .
C013 P00B C020 P00F 166.2(4) .
C013 P00B C02H C02S 64.0(4) .
C013 P00B C02H C03Q -107.5(4) .
C013 P00D C01B C01R 92.8(4) .
C013 P00D C01B C01T -83.9(4) .
C013 P00D C01L C01V 136.2(4) .
C013 P00D C01L C02E -51.3(4) .
C014 C029 C02V C01P 1.3(8) .
C015 C035 C040 C03L 1.0(9) .
C016 P005 C00H C010 148.1(3) .
C016 P005 C00H C017 -41.7(4) .
C016 P005 C00M P007 -132.0(3) .
C016 C02A C02X C03B 0.7(7) .
C016 C02K C044 C03B 0.5(8) .
C017 C00H C010 C030 1.3(7) .
C017 C03G C03X C030 0.7(8) .
C018 C00Q C02J C03R -0.5(7) .
C018 C02L C048 C03R 1.1(7) .
C019 P00A C00Z Ni02 176.4(2) .
C019 P00A C00Z P00C 64.2(4) .
C019 P00A C021 C00V -160.2(3) .
C019 P00A C021 C02I 30.2(5) .
C019 C024 C03N C042 -0.1(8) .
C019 C02N C02O C042 -2.0(7) .
C01A P00E C03O C03M -72.8(5) .
C01A P00E C03O C04L 110.7(5) .
C01A P00E C049 P00F 156.7(3) .
C01A C03W C04E C04B -1.8(7) .
C01A C03Y C04J C04B 0.2(8) .
C01B P00D C013 Ni03 177.3(3) .
C01B P00D C013 P00B 68.4(4) .
C01B P00D C01L C01V 24.7(4) .
C01B P00D C01L C02E -162.8(3) .
C01B C01R C03K C031 -0.4(7) .
C01B C01T C01Y C031 -2.9(7) .
C01C C00S C01O C033 -0.4(7) .
C01C C01S C034 C033 -3.2(8) .
C01D C02C C02Y C026 -1.3(8) .
C01E C00G C011 C03V 0.2(7) .
C01G C00T C025 C01F 0.6(6) .
C01G C01J C028 C01F 0.2(7) .
C01H C00K C00N C01K 0.8(7) .
C01H C01U C02R C01K 1.1(7) .
C01I C00X C026 C02Y -3.6(7) .
C01I C01D C02C C02Y 0.6(8) .
C01L P00D C013 Ni03 63.5(3) .
C01L P00D C013 P00B -45.4(4) .
C01L P00D C01B C01R -154.1(4) .
C01L P00D C01B C01T 29.1(5) .
C01L C01V C03C C03T -0.7(7) .
C01L C02E C03A C03T -0.1(7) .
C01M C00O C00U C037 -0.2(6) .
C01M C032 C039 C037 0.4(7) .
C01N P00C C00K C00N 9.9(4) .
C01N P00C C00K C01H -168.4(3) .
C01N P00C C00Z Ni02 109.6(2) .
C01N P00C C00Z P00A -125.9(4) .
C01N P00C C01X Ni02 -96.6(2) .
C01N P00C C01X P009 66.4(5) .
C01N C02T C04A C04F -2.0(8) .
C01N C03E C03J C04F -0.2(8) .
C01O C00S C01C C01S 1.4(7) .
C01O C033 C034 C01S 4.3(8) .
C01P C00W C02D C014 -1.2(6) .
C01Q P008 C00R C022 -56.8(4) .
C01Q P008 C00R C023 124.9(4) .
C01Q P008 C012 C02P -11.0(5) .
C01Q P008 C012 C02U 168.5(4) .
C01Q P009 C00Q C018 -175.0(4) .
C01Q P009 C00Q C02J 7.2(4) .
C01Q P009 C00S C01C -79.4(4) .
C01Q P009 C00S C01O 100.1(5) .
C01Q P009 C01X Ni02 5.0(4) .
C01Q P009 C01X P00C -154.6(4) .
C01R C01B C01T C01Y 4.5(7) .
C01T C01B C01R C03K -2.8(7) .
C01T C01Y C031 C03K -0.4(8) .
C01V C01L C02E C03A -0.9(7) .
C01V C03C C03T C03A -0.4(8) .
C01W C00J C02B C03Z -3.1(7) .
C01W C03F C03H C03Z -2.0(7) .
C01X P009 C00Q C018 64.9(4) .
C01X P009 C00Q C02J -112.9(4) .
C01X P009 C00S C01C 37.9(5) .
C01X P009 C00S C01O -142.6(4) .
C01X P009 C01Q P008 -19.6(3) .
C01X P00C C00K C00N 142.0(4) .
C01X P00C C00K C01H -36.3(4) .
C01X P00C C00Z Ni02 -11.6(2) .
C01X P00C C00Z P00A 112.9(4) .
C01X P00C C01N C02T 160.0(4) .
C01X P00C C01N C03E -16.6(5) .
C01Y C031 C03K C01R 2.1(8) .
C020 P00B C00J C01W -38.8(4) .
C020 P00B C00J C02B 143.6(4) .
C020 P00B C013 Ni03 -14.9(2) .
C020 P00B C013 P00D 107.1(4) .
C020 P00B C02H C02S 167.3(4) .
C020 P00B C02H C03Q -4.1(5) .
C020 P00F C02F C02M -157.5(4) .
C020 P00F C02F C038 30.5(5) .
C020 P00F C02G C03U -110.9(4) .
C020 P00F C02G C043 64.7(5) .
C020 P00F C049 P00E -16.5(4) .
C021 P00A C00Z Ni02 64.2(3) .
C021 P00A C00Z P00C -48.1(4) .
C021 P00A C019 C024 -160.0(3) .
C021 P00A C019 C02N 27.4(5) .
C021 C00V C02Q C03D 1.2(7) .
C021 C02I C02Z C03D -1.5(8) .
C022 C00R C023 C02W -0.1(7) .
C023 C00R C022 C027 1.3(7) .
C024 C019 C02N C02O 3.0(7) .
C024 C03N C042 C02O 1.2(8) .
C025 C00T C01G C01J 0.4(6) .
C025 C01F C028 C01J 0.8(7) .
C026 C00X C01I C01D 2.8(7) .
C027 C01Z C02W C023 1.3(7) .
C028 C01F C025 C00T -1.2(7) .
C029 C014 C02D C00W 2.1(7) .
C02A C016 C02K C044 -0.1(7) .
C02A C02X C03B C044 -0.3(8) .
C02B C00J C01W C03F 3.4(7) .
C02C C01D C01I C00X -1.4(7) .
C02D C00W C01P C02V 0.4(7) .
C02D C014 C029 C02V -2.2(8) .
C02E C01L C01V C03C 1.4(7) .
C02E C03A C03T C03C 0.9(8) .
C02F P00F C020 Ni03 -124.1(3) .
C02F P00F C020 P00B 92.2(5) .
C02F P00F C02G C03U 128.7(4) .
C02F P00F C02G C043 -55.7(5) .
C02F P00F C049 P00E 104.3(4) .
C02F C02M C041 C045 1.2(8) .
C02F C038 C04D C045 -1.3(8) .
C02G P00F C020 Ni03 121.1(3) .
C02G P00F C020 P00B -22.6(5) .
C02G P00F C02F C02M -35.3(5) .
C02G P00F C02F C038 152.6(4) .
C02G P00F C049 P00E -141.3(3) .
C02G C03U C04K C04M 0.9(9) .
C02G C043 C04I C04M -0.2(9) .
C02H P00B C00J C01W -172.4(3) .
C02H P00B C00J C02B 10.0(4) .
C02H P00B C013 Ni03 106.1(2) .
C02H P00B C013 P00D -131.9(4) .
C02H P00B C020 Ni03 -90.4(2) .
C02H P00B C020 P00F 60.4(5) .
C02H C02S C046 C04H 1.6(8) .
C02H C03Q C04C C04H 1.3(8) .
C02I C02Z C03D C02Q 0.3(8) .
C02J C00Q C018 C02L -0.8(7) .
C02J C03R C048 C02L -2.5(8) .
C02K C016 C02A C02X -0.5(7) .
C02M C02F C038 C04D 1.0(8) .
C02M C041 C045 C04D -1.4(9) .
C02N C019 C024 C03N -2.0(7) .
C02N C02O C042 C03N -0.1(8) .
C02P C012 C02U C03P -2.0(7) .
C02Q C00V C021 P00A -172.7(4) .
C02Q C00V C021 C02I -2.4(7) .
C02S C02H C03Q C04C 1.2(7) .
C02S C046 C04H C04C 0.9(9) .
C02T C01N C03E C03J 1.1(7) .
C02T C04A C04F C03J 2.9(9) .
C02U C012 C02P C047 2.8(8) .
C02W C01Z C027 C022 -0.1(7) .
C02X C03B C044 C02K -0.3(8) .
C038 C02F C02M C041 -1.0(8) .
C03E C01N C02T C04A 0.0(7) .
C03E C03J C04F C04A -1.8(8) .
C03F C03H C03Z C02B 2.3(8) .
C03L C00P C00Y C015 1.1(7) .
C03M C03O C04L C04O -1.2(9) .
C03M C04G C04N C04O 0.1(10) .
C03O P00E C01A C03W 177.5(4) .
C03O P00E C01A C03Y -3.1(5) .
C03O P00E C049 P00F -93.1(4) .
C03O C03M C04G C04N -1.2(9) .
C03O C04L C04O C04N 0.2(10) .
C03P C036 C047 C02P -1.2(8) .
C03Q C02H C02S C046 -2.6(7) .
C03Q C04C C04H C046 -2.3(9) .
C03S C03I C03V C011 -0.9(8) .
C03U C02G C043 C04I -0.3(8) .
C03U C04K C04M C04I -1.4(10) .
C03V C03I C03S C01E 0.8(8) .
C03W C01A C03Y C04J -2.1(7) .
C03Y C01A C03W C04E 2.9(7) .
C041 C045 C04D C038 1.4(9) .
C043 C02G C03U C04K 0.0(8) .
C043 C04I C04M C04K 1.1(9) .
C047 C036 C03P C02U 2.0(8) .
C049 P00E C01A C03W -67.4(4) .
C049 P00E C01A C03Y 112.0(5) .
C049 P00E C03O C03M 175.5(4) .
C049 P00E C03O C04L -1.0(5) .
C049 P00F C020 Ni03 -3.0(4) .
C049 P00F C020 P00B -146.7(4) .
C049 P00F C02F C02M 85.8(5) .
C049 P00F C02F C038 -86.2(5) .
C049 P00F C02G C03U 8.5(5) .
C049 P00F C02G C043 -175.9(4) .
C04E C04B C04J C03Y 0.9(9) .
C04G C03M C03O P00E -174.9(5) .
C04G C03M C03O C04L 1.7(8) .
C04G C04N C04O C04L 0.4(11) .
C04J C04B C04E C03W -0.1(8) .
C04V C04X C04Z O04Q 37.5(12) .
C04X C04V C04Y O04Q -9.6(15) .
C04Y O04Q C04Z C04X -39.7(10) .
C04Y C04V C04X C04Z -18.9(14) .
C04Z O04Q C04Y C04V 29.6(10) .
C6 C8 C10 C11 -178.6(8) .
C7 C6 C8 C10 -176.2(7) .
C8 C6 C7 C9 -170.1(8) .
